data_7124979
loop_
_publ_author_name
'Xia, Qingchun'
'Liu, Yan'
'Li, Zijian'
'Gong, Wei'
'Cui, Yong'

_publ_section_title
;
 A Cr(salen)-based metal-organic framework as a versatile catalyst for
 efficient asymmetric transformations.
;
_journal_issue 89
_journal_name_full 'Chemical communications (Cambridge, England)'
_journal_page_first 13167
_journal_page_last 13170
_journal_paper_doi 10.1039/c6cc06019f
_journal_volume 52
_journal_year 2016
_chemical_formula_moiety 'C127 H139 Cd2 Cr4 N8 Na5 O42'
_chemical_formula_sum 'C127 H139 Cd2 Cr4 N8 Na5 O42'
_chemical_formula_weight 2997.20
_space_group_crystal_system orthorhombic
_space_group_IT_number 22
_space_group_name_Hall 'F 2 2'
_space_group_name_H-M_alt 'F 2 2 2'
_atom_sites_solution_hydrogens geom
_audit_block_doi 10.5517/cc1kmttt
_audit_creation_date 2016-09-12
_audit_creation_method
;
Olex2 1.2-dev
(compiled 2016.08.25 svn.r3337 for OlexSys, GUI svn.r3563)
;
_audit_update_record
;
2016-09-14 deposited with the CCDC.
2016-09-21 downloaded from the CCDC.
;
_cell_angle_alpha 90
_cell_angle_beta 90
_cell_angle_gamma 90
_cell_formula_units_Z 16
_cell_length_a 40.623(2)
_cell_length_b 41.321(2)
_cell_length_c 51.868(3)
_cell_measurement_reflns_used 9428
_cell_measurement_temperature 116(2)
_cell_measurement_theta_max 25.75
_cell_measurement_theta_min 2.30
_cell_volume 87065(8)
_computing_cell_refinement 'Bruker Apex2'
_computing_data_collection 'Bruker SAINT'
_computing_data_reduction 'Bruker SAINT'
_computing_molecular_graphics 'Olex2 (Dolomanov et al., 2009)'
_computing_publication_material 'Olex2 (Dolomanov et al., 2009)'
_computing_structure_refinement 'ShelXL (Sheldrick, 2015)'
_diffrn_ambient_temperature 116.15
_diffrn_measured_fraction_theta_full 0.981
_diffrn_measured_fraction_theta_max 0.981
_diffrn_measurement_device_type 'CCD area detector'
_diffrn_measurement_method 'phi and omega scans'
_diffrn_radiation_type CuK\a
_diffrn_radiation_wavelength 1.54178
_diffrn_reflns_av_R_equivalents 0.0585
_diffrn_reflns_av_unetI/netI 0.0651
_diffrn_reflns_Laue_measured_fraction_full 0.981
_diffrn_reflns_Laue_measured_fraction_max 0.981
_diffrn_reflns_limit_h_max 40
_diffrn_reflns_limit_h_min -43
_diffrn_reflns_limit_k_max 35
_diffrn_reflns_limit_k_min -43
_diffrn_reflns_limit_l_max 52
_diffrn_reflns_limit_l_min -54
_diffrn_reflns_number 116878
_diffrn_reflns_point_group_measured_fraction_full 0.982
_diffrn_reflns_point_group_measured_fraction_max 0.982
_diffrn_reflns_theta_full 55.013
_diffrn_reflns_theta_max 55.013
_diffrn_reflns_theta_min 1.747
_exptl_absorpt_coefficient_mu 3.667
_exptl_crystal_colour red
_exptl_crystal_colour_primary red
_exptl_crystal_density_diffrn 0.915
_exptl_crystal_description block
_exptl_crystal_F_000 24640
_exptl_crystal_preparation ', '
_exptl_crystal_size_max 0.08
_exptl_crystal_size_mid 0.05
_exptl_crystal_size_min 0.03
_refine_diff_density_max 0.773
_refine_diff_density_min -0.327
_refine_diff_density_rms 0.062
_refine_ls_abs_structure_details
;
 Refined as an inversion twin.
;
_refine_ls_abs_structure_Flack 0.277(13)
_refine_ls_extinction_method none
_refine_ls_goodness_of_fit_ref 1.010
_refine_ls_hydrogen_treatment constr
_refine_ls_matrix_type full
_refine_ls_number_parameters 1606
_refine_ls_number_reflns 26170
_refine_ls_number_restraints 2010
_refine_ls_restrained_S_all 1.018
_refine_ls_R_factor_all 0.1186
_refine_ls_R_factor_gt 0.0650
_refine_ls_shift/su_max 0.001
_refine_ls_shift/su_mean 0.000
_refine_ls_structure_factor_coef Fsqd
_refine_ls_weighting_details 'w=1/[\s^2^(Fo^2^)+(0.1079P)^2^+433.5902P] where P=(Fo^2^+2Fc^2^)/3'
_refine_ls_weighting_scheme calc
_refine_ls_wR_factor_gt 0.1767
_refine_ls_wR_factor_ref 0.2161
_reflns_Friedel_coverage 0.911
_reflns_Friedel_fraction_full 0.983
_reflns_Friedel_fraction_max 0.983
_reflns_number_gt 15111
_reflns_number_total 26170
_reflns_threshold_expression 'I > 2\s(I)'
_cod_data_source_file c6cc06019f2.cif
_cod_data_source_block 1
_cod_original_cell_volume 87065(7)
_cod_database_code 7124979
_shelx_space_group_comment
;
The symmetry employed for this shelxl refinement is uniquely defined
by the following loop, which should always be used as a source of
symmetry information in preference to the above space-group names.
They are only intended as comments.
;
_shelx_estimated_absorpt_t_max 0.898
_shelx_estimated_absorpt_t_min 0.758
_olex2_refinement_description
;
1. Twinned data refinement
 Scales: 0.723(13) 0.277(13)
2. Fixed Uiso
 At 1.2 times of:
  All C(H) groups, All C(H,H) groups
 At 1.5 times of:
  All C(H,H,H) groups
3. Rigid body (RIGU) restrains
 All non-hydrogen atoms
 with sigma for 1-2 distances of 0.004 and sigma for 1-3 distances of 0.004
4. Others
 Fixed Sof: H12D(0.5) H12E(0.5) H12F(0.5) H12G(0.5) H12H(0.5) H12I(0.5)
5.a Ternary CH refined with riding coordinates:
 C1(H1), C2(H2), C31(H31), C32(H32), C61(H61), C62(H62), C91(H91), C92(H92)
5.b Secondary CH2 refined with riding coordinates:
 C3(H3A,H3B), C4(H4A,H4B), C5(H5A,H5B), C6(H6A,H6B), C33(H33A,H33B), C34(H34A,
 H34B), C35(H35A,H35B), C36(H36A,H36B), C63(H63A,H63B), C64(H64A,H64B),
 C65(H65A,H65B), C66(H66A,H66B), C93(H93A,H93B), C94(H94A,H94B), C95(H95A,H95B),
  C96(H96A,H96B)
5.c Me refined with riding coordinates:
 C15(H15A,H15B,H15C), C16(H16A,H16B,H16C), C17(H17A,H17B,H17C), C28(H28A,H28B,
 H28C), C30(H30A,H30B,H30C), C46(H46A,H46B,H46C), C58(H58A,H58B,H58C), C59(H59A,
 H59B,H59C), C60(H60A,H60B,H60C), C76(H76A,H76B,H76C), C78(H78A,H78B,H78C),
 C89(H89A,H89B,H89C), C90(H90A,H90B,H90C), C106(H10A,H10B,H10C), C107(H10D,H10E,
 H10F), C108(H10G,H10H,H10I), C118(H11A,H11B,H11C), C119(H11D,H11E,H11F),
 C120(H12A,H12B,H12C), C122(H12D,H12E,H12F), C124(H12G,H12H,H12I)
5.d Aromatic/amide H refined with riding coordinates:
 C7(H7), C9(H9), C11(H11), C19(H19), C21(H21), C23(H23), C37(H37), C41(H41),
 C39(H39), C49(H49), C53(H53), C51(H51), C67(H67), C71(H71), C69(H69), C79(H79),
  C83(H83), C85(H85), C97(H97), C99(H99), C101(H101), C109(H109), C113(H113),
 C111(H111)
5.e Fitted hexagon refined as free rotating group:
 C8(C9,C10,C11,C12,C13), C21(C22,C23,C24,C25,C20), C40(C41,C42,C43,C38,C39),
 C53(C54,C55,C50,C51,C52), C72(C71,C70,C69,C68,C73), C83(C82,C81,C80,C85,C84),
 C98(C99,C100,C101,C102,C103), C115(C114,C113,C112,C111,C110)
5.f Idealised Me refined as rotating group:
 C29(H29A,H29B,H29C), C47(H47A,H47B,H47C), C48(H48A,H48B,H48C), C77(H77A,H77B,
 H77C), C88(H88A,H88B,H88C)
;
_shelx_shelxl_version_number 2014/7
_olex2_submission_special_instructions 'No special instructions were received'

loop_
_space_group_symop_operation_xyz
'x, y, z'
'-x, -y, z'
'x, -y, -z'
'-x, y, -z'
'x, y+1/2, z+1/2'
'-x, -y+1/2, z+1/2'
'x, -y+1/2, -z+1/2'
'-x, y+1/2, -z+1/2'
'x+1/2, y, z+1/2'
'-x+1/2, -y, z+1/2'
'x+1/2, -y, -z+1/2'
'-x+1/2, y, -z+1/2'
'x+1/2, y+1/2, z'
'-x+1/2, -y+1/2, z'
'x+1/2, -y+1/2, -z'
'-x+1/2, y+1/2, -z'

loop_
_atom_site_label
_atom_site_type_symbol
_atom_site_fract_x
_atom_site_fract_y
_atom_site_fract_z
_atom_site_U_iso_or_equiv
_atom_site_adp_type
_atom_site_occupancy
_atom_site_site_symmetry_order
_atom_site_calc_flag
_atom_site_refinement_flags_posn
_atom_site_refinement_flags_adp
_atom_site_refinement_flags_occupancy
_atom_site_disorder_assembly
_atom_site_disorder_group
Cd1 Cd 0.50095(3) 0.73700(3) 0.32000(2) 0.0704(4) Uani 1 1 d . U . . .
Cd2 Cd 0.24921(3) 0.48631(3) 0.56973(2) 0.0698(4) Uani 1 1 d . U . . .
Cr1 Cr 0.38181(8) 0.87080(8) 0.19614(6) 0.0890(11) Uani 1 1 d . U . . .
Cr2 Cr 0.61816(8) 0.60793(9) 0.19201(7) 0.0994(12) Uani 1 1 d . U . . .
Cr3 Cr 0.36828(8) 0.61969(7) 0.44598(6) 0.0801(10) Uani 1 1 d . U . . .
Cr4 Cr 0.13154(9) 0.36053(9) 0.44199(7) 0.1045(12) Uani 1 1 d . U . . .
Na1 Na 0.5241(2) 0.7500 0.2500 0.092(3) Uani 1 2 d S TU P . .
Na2 Na 0.56509(13) 0.70297(19) 0.35762(11) 0.104(2) Uani 1 1 d . U . . .
Na3 Na 0.58839(19) 0.75642(19) 0.31395(13) 0.107(2) Uani 1 1 d . U . . .
Na4 Na 0.16133(16) 0.5058(2) 0.56388(13) 0.106(2) Uani 1 1 d . U . . .
Na5 Na 0.33363(15) 0.47881(18) 0.58038(14) 0.118(2) Uani 1 1 d . U . . .
Na6 Na 0.2243(2) 0.5000 0.5000 0.084(3) Uani 1 2 d S TU P . .
O1 O 0.3374(3) 0.8841(3) 0.1928(2) 0.117(5) Uani 1 1 d . U . . .
O1W O 0.6296(3) 0.6493(3) 0.1767(2) 0.104(4) Uani 1 1 d . U . . .
O2 O 0.3747(3) 0.8430(3) 0.2249(2) 0.100(4) Uani 1 1 d . U . . .
O2W O 0.6016(3) 0.5664(3) 0.2060(3) 0.139(5) Uani 1 1 d . U . . .
O3 O 0.2843(3) 0.9567(3) 0.0946(2) 0.084(4) Uani 1 1 d . U . . .
O3W O 0.3666(4) 0.6620(3) 0.4638(3) 0.135(5) Uani 1 1 d . U . . .
O4 O 0.2386(4) 0.9503(3) 0.1144(2) 0.106(4) Uani 1 1 d . U . . .
O4W O 0.3261(5) 0.5239(6) 0.6123(4) 0.260(9) Uani 1 1 d . U . . .
O5 O 0.4926(3) 0.7725(3) 0.2831(2) 0.094(4) Uani 1 1 d . U . . .
O5W O 0.5764(6) 0.7080(8) 0.4052(4) 0.301(11) Uani 1 1 d . U . . .
O6 O 0.4498(3) 0.7554(3) 0.3058(2) 0.097(4) Uani 1 1 d . U . . .
O6W O 0.5852(5) 0.6412(5) 0.3571(4) 0.230(8) Uani 1 1 d . U . . .
O7 O 0.6604(3) 0.5916(4) 0.1883(3) 0.119(4) Uani 1 1 d . U . . .
O7W O 0.1288(5) 0.4761(5) 0.6024(3) 0.196(7) Uani 1 1 d . U . . .
O8 O 0.6238(3) 0.6243(3) 0.2268(2) 0.111(4) Uani 1 1 d . U . . .
O9 O 0.7083(3) 0.5172(3) 0.0880(2) 0.093(4) Uani 1 1 d . U . . .
O10 O 0.7548(4) 0.5267(3) 0.1064(2) 0.113(5) Uani 1 1 d . U . . .
O11 O 0.5157(3) 0.7047(3) 0.2878(2) 0.084(3) Uani 1 1 d . U . . .
O12 O 0.5553(3) 0.7047(3) 0.3151(2) 0.098(4) Uani 1 1 d . U . . .
O13 O 0.4149(3) 0.6254(3) 0.4395(2) 0.104(4) Uani 1 1 d . U . . .
O14 O 0.3745(3) 0.5990(3) 0.4784(2) 0.091(4) Uani 1 1 d . U . . .
O15 O 0.4638(3) 0.7100(3) 0.3432(2) 0.095(4) Uani 1 1 d . U . . .
O16 O 0.5112(4) 0.7008(4) 0.3660(3) 0.131(5) Uani 1 1 d . U . . .
O17 O 0.2576(3) 0.5215(3) 0.5308(2) 0.091(3) Uani 1 1 d . U . . .
O18 O 0.2996(3) 0.5036(3) 0.5527(2) 0.102(4) Uani 1 1 d . U . . .
O19 O 0.1237(3) 0.3734(3) 0.4761(3) 0.118(4) Uani 1 1 d . U . . .
O20 O 0.0848(3) 0.3519(4) 0.4340(2) 0.128(5) Uani 1 1 d . U . . .
O21 O 0.2334(3) 0.4519(3) 0.5352(2) 0.093(4) Uani 1 1 d . U . . .
O22 O 0.1929(3) 0.4546(3) 0.5639(2) 0.099(4) Uani 1 1 d . U . . .
O23 O 0.0428(3) 0.2679(3) 0.3378(2) 0.102(4) Uani 1 1 d . U . . .
O24 O -0.0055(4) 0.2791(3) 0.3555(3) 0.120(5) Uani 1 1 d . U . . .
O25 O 0.5784(3) 0.7566(3) 0.2710(2) 0.108(4) Uani 1 1 d . U . . .
O26 O 0.1712(3) 0.4945(4) 0.4796(2) 0.109(4) Uani 1 1 d . U . . .
O27H O 0.6185(4) 0.7260(4) 0.3456(3) 0.158(6) Uani 1 1 d . U . . .
O28 O 0.3676(3) 0.4239(3) 0.5720(2) 0.098(4) Uani 1 1 d . U . . .
O29 O 0.3741(4) 0.8318(4) 0.1706(3) 0.131(5) Uani 1 1 d . U . . .
O30 O 0.3930(4) 0.9095(4) 0.2186(3) 0.131(4) Uani 1 1 d . U . . .
O31H O 0.6295(4) 0.8064(4) 0.3200(3) 0.146(5) Uani 1 1 d . U . . .
O32 O 0.1393(5) 0.3127(4) 0.4547(4) 0.175(6) Uani 1 1 d . U . . .
O33 O 0.1198(4) 0.4561(3) 0.4264(3) 0.127(5) Uani 1 1 d . U . . .
O34 O 0.3869(4) 0.4673(3) 0.5907(3) 0.132(4) Uani 1 1 d . U . . .
O35 O 0.1282(4) 0.4056(4) 0.4297(4) 0.160(6) Uani 1 1 d . U . . .
N1 N 0.4294(3) 0.8610(4) 0.1963(3) 0.085(4) Uani 1 1 d . U . . .
N2 N 0.3948(4) 0.8993(4) 0.1669(3) 0.095(4) Uani 1 1 d . U . . .
N3 N 0.5713(4) 0.6235(4) 0.1915(3) 0.098(4) Uani 1 1 d . U . . .
N4 N 0.6047(4) 0.5903(4) 0.1582(3) 0.102(5) Uani 1 1 d . U . . .
N5 N 0.3199(3) 0.6148(3) 0.4486(2) 0.077(4) Uani 1 1 d . U . . .
N6 N 0.3556(3) 0.6408(4) 0.4122(3) 0.089(4) Uani 1 1 d . U . . .
N7 N 0.1430(4) 0.3476(4) 0.4050(3) 0.092(4) Uani 1 1 d . U . . .
N8 N 0.1794(4) 0.3692(4) 0.4444(3) 0.102(5) Uani 1 1 d . U . . .
C1 C 0.4470(4) 0.8746(4) 0.1735(3) 0.087(5) Uani 1 1 d . U . . .
H1 H 0.4429 0.8583 0.1596 0.104 Uiso 1 1 calc R . . . .
C2 C 0.4302(4) 0.9037(5) 0.1642(3) 0.098(5) Uani 1 1 d . U . . .
H2 H 0.4355 0.9203 0.1776 0.117 Uiso 1 1 calc R . . . .
C3 C 0.4443(5) 0.9173(5) 0.1403(3) 0.110(7) Uani 1 1 d . U . . .
H3A H 0.4336 0.9383 0.1365 0.132 Uiso 1 1 calc R . . . .
H3B H 0.4396 0.9024 0.1258 0.132 Uiso 1 1 calc R . . . .
C4 C 0.4822(4) 0.9224(5) 0.1424(4) 0.125(7) Uani 1 1 d . U . . .
H4A H 0.4909 0.9299 0.1255 0.150 Uiso 1 1 calc R . . . .
H4B H 0.4869 0.9395 0.1553 0.150 Uiso 1 1 calc R . . . .
C5 C 0.4994(5) 0.8917(5) 0.1501(4) 0.120(7) Uani 1 1 d . U . . .
H5A H 0.5230 0.8962 0.1529 0.144 Uiso 1 1 calc R . . . .
H5B H 0.4976 0.8759 0.1358 0.144 Uiso 1 1 calc R . . . .
C6 C 0.4845(4) 0.8761(5) 0.1753(4) 0.116(7) Uani 1 1 d . U . . .
H6A H 0.4935 0.8541 0.1776 0.139 Uiso 1 1 calc R . . . .
H6B H 0.4909 0.8893 0.1904 0.139 Uiso 1 1 calc R . . . .
C7 C 0.3742(4) 0.9126(5) 0.1514(3) 0.093(6) Uani 1 1 d . U . . .
H7 H 0.3834 0.9228 0.1367 0.112 Uiso 1 1 calc R . . . .
C8 C 0.3389(2) 0.9141(4) 0.1536(2) 0.098(6) Uani 1 1 d . U . . .
C9 C 0.3222(3) 0.9299(3) 0.1338(2) 0.103(7) Uani 1 1 d G U . . .
H9 H 0.3342 0.9393 0.1200 0.124 Uiso 1 1 calc R . . . .
C10 C 0.2881(3) 0.9318(3) 0.1343(2) 0.088(6) Uani 1 1 d G U . . .
C11 C 0.2705(2) 0.9179(4) 0.1545(3) 0.128(9) Uani 1 1 d G U . . .
H11 H 0.2472 0.9193 0.1548 0.154 Uiso 1 1 calc R . . . .
C12 C 0.2872(3) 0.9022(4) 0.1742(2) 0.159(9) Uani 1 1 d G U . . .
C13 C 0.3213(3) 0.9002(4) 0.1738(2) 0.151(11) Uani 1 1 d G U . . .
C14 C 0.2690(6) 0.8935(10) 0.1994(6) 0.190(9) Uani 1 1 d . U . . .
C15 C 0.2326(5) 0.9038(7) 0.1986(4) 0.183(11) Uani 1 1 d . U . . .
H15A H 0.2221 0.8949 0.1832 0.275 Uiso 1 1 calc R . . . .
H15B H 0.2213 0.8957 0.2140 0.275 Uiso 1 1 calc R . . . .
H15C H 0.2312 0.9275 0.1982 0.275 Uiso 1 1 calc R . . . .
C16 C 0.2838(6) 0.9078(8) 0.2233(5) 0.220(11) Uani 1 1 d . U . . .
H16A H 0.3071 0.9016 0.2244 0.330 Uiso 1 1 calc R . . . .
H16B H 0.2820 0.9314 0.2227 0.330 Uiso 1 1 calc R . . . .
H16C H 0.2721 0.8996 0.2385 0.330 Uiso 1 1 calc R . . . .
C17 C 0.2699(7) 0.8558(9) 0.1985(6) 0.239(12) Uani 1 1 d . U . . .
H17A H 0.2598 0.8482 0.1824 0.359 Uiso 1 1 calc R . . . .
H17B H 0.2928 0.8484 0.1993 0.359 Uiso 1 1 calc R . . . .
H17C H 0.2577 0.8470 0.2132 0.359 Uiso 1 1 calc R . . . .
C18 C 0.2686(5) 0.9471(4) 0.1139(3) 0.072(4) Uani 1 1 d . U . . .
C19 C 0.4453(4) 0.8420(5) 0.2101(3) 0.101(7) Uani 1 1 d . U . . .
H19 H 0.4677 0.8377 0.2062 0.121 Uiso 1 1 calc R . . . .
C21 C 0.4501(2) 0.8063(3) 0.2489(2) 0.080(5) Uani 1 1 d . U . . .
H21 H 0.4728 0.8046 0.2445 0.096 Uiso 1 1 calc R . . . .
C22 C 0.4380(3) 0.7900(3) 0.2703(2) 0.089(5) Uani 1 1 d G U . . .
C23 C 0.4049(3) 0.7924(3) 0.27672(19) 0.098(6) Uani 1 1 d G U . . .
H23 H 0.3966 0.7813 0.2914 0.117 Uiso 1 1 calc R . . . .
C24 C 0.3839(2) 0.8112(3) 0.2617(2) 0.128(8) Uani 1 1 d G U . . .
C25 C 0.3960(3) 0.8275(3) 0.2403(2) 0.085(6) Uani 1 1 d G U . . .
C20 C 0.4292(3) 0.8251(3) 0.23389(18) 0.079(5) Uani 1 1 d G U . . .
C26 C 0.4635(5) 0.7713(5) 0.2871(4) 0.090(5) Uani 1 1 d . U . . .
C27 C 0.3450(7) 0.8117(9) 0.2686(6) 0.184(9) Uani 1 1 d . U . . .
C28 C 0.3256(6) 0.8057(8) 0.2495(7) 0.214(11) Uani 1 1 d . U . . .
H28A H 0.3317 0.8194 0.2349 0.322 Uiso 1 1 calc R . . . .
H28B H 0.3276 0.7829 0.2446 0.322 Uiso 1 1 calc R . . . .
H28C H 0.3029 0.8103 0.2546 0.322 Uiso 1 1 calc R . . . .
C29 C 0.3401(7) 0.8504(8) 0.2750(5) 0.212(11) Uani 1 1 d . U . . .
H29A H 0.3596 0.8586 0.2840 0.318 Uiso 1 1 calc GR . . . .
H29B H 0.3207 0.8533 0.2860 0.318 Uiso 1 1 calc GR . . . .
H29C H 0.3371 0.8624 0.2589 0.318 Uiso 1 1 calc GR . . . .
C30 C 0.3414(5) 0.7938(8) 0.2944(5) 0.216(12) Uani 1 1 d . U . . .
H30A H 0.3582 0.8015 0.3065 0.324 Uiso 1 1 calc R . . . .
H30B H 0.3195 0.7979 0.3016 0.324 Uiso 1 1 calc R . . . .
H30C H 0.3443 0.7705 0.2916 0.324 Uiso 1 1 calc R . . . .
C31 C 0.5550(4) 0.6201(5) 0.1676(3) 0.104(6) Uani 1 1 d . U . . .
H31 H 0.5630 0.6384 0.1567 0.124 Uiso 1 1 calc R . . . .
C32 C 0.5703(5) 0.5897(6) 0.1563(4) 0.130(7) Uani 1 1 d . U . . .
H32 H 0.5622 0.5709 0.1667 0.156 Uiso 1 1 calc R . . . .
C33 C 0.5554(4) 0.5852(5) 0.1254(4) 0.113(7) Uani 1 1 d . U . . .
H33A H 0.5617 0.6037 0.1144 0.136 Uiso 1 1 calc R . . . .
H33B H 0.5635 0.5649 0.1175 0.136 Uiso 1 1 calc R . . . .
C34 C 0.5185(5) 0.5840(7) 0.1297(4) 0.170(10) Uani 1 1 d . U . . .
H34A H 0.5133 0.5667 0.1422 0.204 Uiso 1 1 calc R . . . .
H34B H 0.5075 0.5787 0.1132 0.204 Uiso 1 1 calc R . . . .
C35 C 0.5049(6) 0.6163(7) 0.1399(5) 0.184(11) Uani 1 1 d . U . . .
H35A H 0.4806 0.6154 0.1409 0.221 Uiso 1 1 calc R . . . .
H35B H 0.5110 0.6341 0.1280 0.221 Uiso 1 1 calc R . . . .
C36 C 0.5203(5) 0.6231(8) 0.1682(4) 0.172(11) Uani 1 1 d . U . . .
H36A H 0.5141 0.6451 0.1739 0.206 Uiso 1 1 calc R . . . .
H36B H 0.5110 0.6074 0.1806 0.206 Uiso 1 1 calc R . . . .
C37 C 0.6236(5) 0.5783(5) 0.1413(3) 0.099(6) Uani 1 1 d . U . . .
H37 H 0.6139 0.5720 0.1254 0.119 Uiso 1 1 calc R . . . .
C40 C 0.7084(3) 0.5488(3) 0.1264(2) 0.082(5) Uani 1 1 d . U . . .
C41 C 0.7256(2) 0.5568(3) 0.1487(3) 0.103(6) Uani 1 1 d G U . . .
H41 H 0.7482 0.5511 0.1503 0.124 Uiso 1 1 calc R . . . .
C42 C 0.7097(3) 0.5730(3) 0.1686(2) 0.107(6) Uani 1 1 d G U . . .
C43 C 0.6767(3) 0.5812(3) 0.1663(2) 0.121(8) Uani 1 1 d G U . . .
C38 C 0.6595(2) 0.5732(3) 0.1440(3) 0.095(6) Uani 1 1 d G U . . .
C39 C 0.6753(3) 0.5570(3) 0.1241(2) 0.095(6) Uani 1 1 d G U . . .
H39 H 0.6635 0.5515 0.1088 0.114 Uiso 1 1 calc R . . . .
C44 C 0.7244(5) 0.5305(4) 0.1062(4) 0.081(5) Uani 1 1 d . U . . .
C45 C 0.7296(5) 0.5790(7) 0.1939(4) 0.133(7) Uani 1 1 d . U . . .
C46 C 0.7292(5) 0.6180(6) 0.1985(4) 0.161(8) Uani 1 1 d . U . . .
H46A H 0.7391 0.6288 0.1836 0.241 Uiso 1 1 calc R . . . .
H46B H 0.7064 0.6253 0.2005 0.241 Uiso 1 1 calc R . . . .
H46C H 0.7417 0.6232 0.2141 0.241 Uiso 1 1 calc R . . . .
C47 C 0.7140(5) 0.5620(7) 0.2171(4) 0.169(9) Uani 1 1 d . U . . .
H47A H 0.7314 0.5541 0.2286 0.253 Uiso 1 1 calc GR . . . .
H47B H 0.7008 0.5437 0.2111 0.253 Uiso 1 1 calc GR . . . .
H47C H 0.7000 0.5772 0.2264 0.253 Uiso 1 1 calc GR . . . .
C48 C 0.7675(5) 0.5692(7) 0.1925(5) 0.185(10) Uani 1 1 d . U . . .
H48A H 0.7791 0.5782 0.2075 0.278 Uiso 1 1 calc GR . . . .
H48B H 0.7772 0.5779 0.1767 0.278 Uiso 1 1 calc GR . . . .
H48C H 0.7695 0.5456 0.1926 0.278 Uiso 1 1 calc GR . . . .
C49 C 0.5582(4) 0.6429(5) 0.2089(3) 0.091(5) Uani 1 1 d . U . . .
H49 H 0.5375 0.6524 0.2052 0.109 Uiso 1 1 calc R . . . .
C53 C 0.5971(3) 0.6668(3) 0.28343(19) 0.097(6) Uani 1 1 d . U . . .
H53 H 0.6049 0.6723 0.3001 0.116 Uiso 1 1 calc R . . . .
C54 C 0.6178(2) 0.6512(3) 0.2661(3) 0.110(6) Uani 1 1 d G U . . .
C55 C 0.6064(3) 0.6432(3) 0.2416(2) 0.115(7) Uani 1 1 d G U . . .
C50 C 0.5743(3) 0.6508(3) 0.23455(19) 0.096(6) Uani 1 1 d G U . . .
C51 C 0.5536(2) 0.6664(3) 0.2519(2) 0.086(5) Uani 1 1 d G U . . .
H51 H 0.5317 0.6716 0.2470 0.104 Uiso 1 1 calc R . . . .
C52 C 0.5650(3) 0.6744(3) 0.2763(2) 0.093(6) Uani 1 1 d G U . . .
C56 C 0.5438(5) 0.6960(4) 0.2944(3) 0.076(4) Uani 1 1 d . U . . .
C57 C 0.6504(6) 0.6380(7) 0.2768(5) 0.157(8) Uani 1 1 d . U . . .
C58 C 0.6771(5) 0.6517(7) 0.2601(4) 0.173(9) Uani 1 1 d . U . . .
H58A H 0.6737 0.6447 0.2423 0.259 Uiso 1 1 calc R . . . .
H58B H 0.6765 0.6754 0.2610 0.259 Uiso 1 1 calc R . . . .
H58C H 0.6985 0.6439 0.2662 0.259 Uiso 1 1 calc R . . . .
C59 C 0.6548(6) 0.6010(7) 0.2768(5) 0.187(9) Uani 1 1 d . U . . .
H59A H 0.6377 0.5912 0.2876 0.281 Uiso 1 1 calc R . . . .
H59B H 0.6529 0.5928 0.2592 0.281 Uiso 1 1 calc R . . . .
H59C H 0.6765 0.5956 0.2838 0.281 Uiso 1 1 calc R . . . .
C60 C 0.6571(6) 0.6497(7) 0.3044(4) 0.180(10) Uani 1 1 d . U . . .
H60A H 0.6401 0.6412 0.3160 0.269 Uiso 1 1 calc R . . . .
H60B H 0.6787 0.6420 0.3101 0.269 Uiso 1 1 calc R . . . .
H60C H 0.6567 0.6734 0.3049 0.269 Uiso 1 1 calc R . . . .
C61 C 0.3019(4) 0.6378(5) 0.4312(4) 0.107(6) Uani 1 1 d . U . . .
H61 H 0.3043 0.6600 0.4388 0.129 Uiso 1 1 calc R . . . .
C62 C 0.3198(4) 0.6377(5) 0.4067(3) 0.105(6) Uani 1 1 d . U . . .
H62 H 0.3164 0.6159 0.3987 0.126 Uiso 1 1 calc R . . . .
C63 C 0.3060(4) 0.6630(5) 0.3877(3) 0.106(6) Uani 1 1 d . U . . .
H63A H 0.3098 0.6851 0.3946 0.127 Uiso 1 1 calc R . . . .
H63B H 0.3173 0.6611 0.3709 0.127 Uiso 1 1 calc R . . . .
C64 C 0.2696(4) 0.6572(6) 0.3844(4) 0.148(9) Uani 1 1 d . U . . .
H64A H 0.2605 0.6743 0.3731 0.178 Uiso 1 1 calc R . . . .
H64B H 0.2664 0.6362 0.3756 0.178 Uiso 1 1 calc R . . . .
C65 C 0.2516(5) 0.6570(6) 0.4084(4) 0.159(9) Uani 1 1 d . U . . .
H65A H 0.2282 0.6519 0.4049 0.190 Uiso 1 1 calc R . . . .
H65B H 0.2525 0.6789 0.4162 0.190 Uiso 1 1 calc R . . . .
C66 C 0.2658(4) 0.6315(5) 0.4284(4) 0.109(6) Uani 1 1 d . U . . .
H66A H 0.2547 0.6338 0.4453 0.131 Uiso 1 1 calc R . . . .
H66B H 0.2621 0.6092 0.4221 0.131 Uiso 1 1 calc R . . . .
C67 C 0.3767(4) 0.6559(5) 0.3975(3) 0.092(6) Uani 1 1 d . U . . .
H67 H 0.3680 0.6663 0.3826 0.110 Uiso 1 1 calc R . . . .
C72 C 0.4625(3) 0.6498(3) 0.42439(19) 0.110(7) Uani 1 1 d . U . . .
C71 C 0.4791(2) 0.6683(3) 0.4062(2) 0.100(6) Uani 1 1 d G U . . .
H71 H 0.5022 0.6717 0.4078 0.120 Uiso 1 1 calc R . . . .
C70 C 0.4621(3) 0.6818(3) 0.38561(19) 0.084(5) Uani 1 1 d G U . . .
C69 C 0.4284(3) 0.6768(3) 0.38324(17) 0.070(5) Uani 1 1 d G U . . .
H69 H 0.4167 0.6861 0.3692 0.084 Uiso 1 1 calc R . . . .
C68 C 0.4117(2) 0.6583(3) 0.4014(2) 0.071(4) Uani 1 1 d G U . . .
C73 C 0.4288(3) 0.6448(3) 0.42202(19) 0.076(4) Uani 1 1 d G U . . .
C74 C 0.4802(5) 0.6983(5) 0.3632(4) 0.098(6) Uani 1 1 d . U . . .
C75 C 0.4842(6) 0.6348(8) 0.4465(5) 0.162(8) Uani 1 1 d . U . . .
C76 C 0.4715(6) 0.6407(8) 0.4726(5) 0.195(10) Uani 1 1 d . U . . .
H76A H 0.4476 0.6373 0.4728 0.293 Uiso 1 1 calc R . . . .
H76B H 0.4820 0.6257 0.4847 0.293 Uiso 1 1 calc R . . . .
H76C H 0.4764 0.6630 0.4777 0.293 Uiso 1 1 calc R . . . .
C77 C 0.4808(5) 0.5988(7) 0.4454(6) 0.195(10) Uani 1 1 d . U . . .
H77A H 0.4913 0.5906 0.4297 0.293 Uiso 1 1 calc GR . . . .
H77B H 0.4574 0.5930 0.4453 0.293 Uiso 1 1 calc GR . . . .
H77C H 0.4914 0.5891 0.4605 0.293 Uiso 1 1 calc GR . . . .
C78 C 0.5201(6) 0.6390(8) 0.4434(6) 0.224(12) Uani 1 1 d . U . . .
H78A H 0.5263 0.6346 0.4255 0.335 Uiso 1 1 calc R . . . .
H78B H 0.5262 0.6613 0.4478 0.335 Uiso 1 1 calc R . . . .
H78C H 0.5318 0.6240 0.4549 0.335 Uiso 1 1 calc R . . . .
C79 C 0.3067(4) 0.5940(4) 0.4647(3) 0.076(4) Uani 1 1 d . U . . .
H79 H 0.2838 0.5903 0.4626 0.091 Uiso 1 1 calc R . . . .
C83 C 0.3444(3) 0.5408(3) 0.52480(19) 0.096(6) Uani 1 1 d . U . . .
H83 H 0.3523 0.5283 0.5389 0.116 Uiso 1 1 calc R . . . .
C82 C 0.3659(2) 0.5602(3) 0.5108(2) 0.082(5) Uani 1 1 d G U . . .
C81 C 0.3543(3) 0.5784(3) 0.4902(2) 0.076(5) Uani 1 1 d G U . . .
C80 C 0.3212(3) 0.5773(3) 0.48361(18) 0.076(5) Uani 1 1 d G U . . .
C85 C 0.29966(19) 0.5578(3) 0.4976(2) 0.083(5) Uani 1 1 d G U . . .
H85 H 0.2770 0.5570 0.4930 0.100 Uiso 1 1 calc R . . . .
C84 C 0.3113(3) 0.5396(3) 0.5182(2) 0.089(5) Uani 1 1 d G U . . .
C86 C 0.2897(5) 0.5220(4) 0.5346(3) 0.082(5) Uani 1 1 d . U . . .
C87 C 0.4013(6) 0.5642(8) 0.5200(5) 0.158(8) Uani 1 1 d . U . . .
C88 C 0.4118(7) 0.5959(7) 0.5277(5) 0.194(10) Uani 1 1 d . U . . .
H88A H 0.4160 0.5961 0.5464 0.291 Uiso 1 1 calc GR . . . .
H88B H 0.3946 0.6117 0.5236 0.291 Uiso 1 1 calc GR . . . .
H88C H 0.4321 0.6016 0.5185 0.291 Uiso 1 1 calc GR . . . .
C89 C 0.4259(5) 0.5483(7) 0.4964(5) 0.190(9) Uani 1 1 d . U . . .
H89A H 0.4179 0.5267 0.4918 0.285 Uiso 1 1 calc R . . . .
H89B H 0.4254 0.5624 0.4812 0.285 Uiso 1 1 calc R . . . .
H89C H 0.4486 0.5466 0.5028 0.285 Uiso 1 1 calc R . . . .
C90 C 0.4117(6) 0.5374(7) 0.5415(4) 0.207(11) Uani 1 1 d . U . . .
H90A H 0.4043 0.5159 0.5358 0.310 Uiso 1 1 calc R . . . .
H90B H 0.4357 0.5373 0.5434 0.310 Uiso 1 1 calc R . . . .
H90C H 0.4014 0.5427 0.5580 0.310 Uiso 1 1 calc R . . . .
C91 C 0.1792(4) 0.3575(5) 0.3993(4) 0.111(6) Uani 1 1 d . U . . .
H91 H 0.1792 0.3811 0.3949 0.134 Uiso 1 1 calc R . . . .
C92 C 0.1975(4) 0.3538(6) 0.4231(4) 0.123(6) Uani 1 1 d . U . . .
H92 H 0.1986 0.3301 0.4269 0.147 Uiso 1 1 calc R . . . .
C93 C 0.2332(4) 0.3652(6) 0.4172(4) 0.120(7) Uani 1 1 d . U . . .
H93A H 0.2327 0.3888 0.4137 0.144 Uiso 1 1 calc R . . . .
H93B H 0.2468 0.3619 0.4328 0.144 Uiso 1 1 calc R . . . .
C94 C 0.2490(6) 0.3496(7) 0.3961(4) 0.161(9) Uani 1 1 d . U . . .
H94A H 0.2537 0.3268 0.4009 0.194 Uiso 1 1 calc R . . . .
H94B H 0.2703 0.3604 0.3927 0.194 Uiso 1 1 calc R . . . .
C95 C 0.2294(4) 0.3501(6) 0.3731(4) 0.139(8) Uani 1 1 d . U . . .
H95A H 0.2388 0.3346 0.3605 0.166 Uiso 1 1 calc R . . . .
H95B H 0.2304 0.3720 0.3654 0.166 Uiso 1 1 calc R . . . .
C96 C 0.1926(4) 0.3409(5) 0.3783(4) 0.111(6) Uani 1 1 d . U . . .
H96A H 0.1795 0.3458 0.3627 0.133 Uiso 1 1 calc R . . . .
H96B H 0.1911 0.3174 0.3816 0.133 Uiso 1 1 calc R . . . .
C97 C 0.1939(4) 0.3834(4) 0.4634(3) 0.091(5) Uani 1 1 d . U . . .
H97 H 0.2170 0.3863 0.4623 0.110 Uiso 1 1 calc R . . . .
C98 C 0.1780(3) 0.3951(3) 0.48585(19) 0.085(5) Uani 1 1 d . U . . .
C99 C 0.1974(2) 0.4135(3) 0.5023(2) 0.094(6) Uani 1 1 d G U . . .
H99 H 0.2197 0.4179 0.4980 0.112 Uiso 1 1 calc R . . . .
C100 C 0.1842(3) 0.4255(3) 0.5251(2) 0.077(5) Uani 1 1 d G U . . .
C101 C 0.1516(3) 0.4191(3) 0.5314(2) 0.115(7) Uani 1 1 d G U . . .
H101 H 0.1426 0.4274 0.5470 0.138 Uiso 1 1 calc R . . . .
C102 C 0.1322(2) 0.4007(4) 0.5150(3) 0.140(8) Uani 1 1 d G U . . .
C103 C 0.1454(3) 0.3886(3) 0.4922(2) 0.103(6) Uani 1 1 d G U . . .
C104 C 0.2043(5) 0.4449(4) 0.5420(4) 0.089(5) Uani 1 1 d . U . . .
C105 C 0.0945(6) 0.3985(8) 0.5227(5) 0.160(8) Uani 1 1 d . U . . .
C106 C 0.0741(5) 0.4137(7) 0.5008(5) 0.188(9) Uani 1 1 d . U . . .
H10A H 0.0781 0.4371 0.5003 0.282 Uiso 1 1 calc R . . . .
H10B H 0.0806 0.4041 0.4843 0.282 Uiso 1 1 calc R . . . .
H10C H 0.0507 0.4097 0.5039 0.282 Uiso 1 1 calc R . . . .
C107 C 0.0906(7) 0.3611(7) 0.5258(5) 0.198(10) Uani 1 1 d . U . . .
H10D H 0.1044 0.3535 0.5401 0.298 Uiso 1 1 calc R . . . .
H10E H 0.0675 0.3559 0.5295 0.298 Uiso 1 1 calc R . . . .
H10F H 0.0974 0.3503 0.5099 0.298 Uiso 1 1 calc R . . . .
C108 C 0.0839(6) 0.4159(7) 0.5485(4) 0.183(10) Uani 1 1 d . U . . .
H10G H 0.0964 0.4068 0.5629 0.274 Uiso 1 1 calc R . . . .
H10H H 0.0884 0.4391 0.5471 0.274 Uiso 1 1 calc R . . . .
H10I H 0.0603 0.4125 0.5514 0.274 Uiso 1 1 calc R . . . .
C109 C 0.1246(4) 0.3327(5) 0.3898(4) 0.103(6) Uani 1 1 d . U . . .
H109 H 0.1332 0.3271 0.3734 0.124 Uiso 1 1 calc R . . . .
C115 C 0.0726(3) 0.3333(4) 0.4169(2) 0.118(8) Uani 1 1 d . U . . .
C114 C 0.0393(3) 0.3260(4) 0.4183(2) 0.182(11) Uani 1 1 d G U . . .
C113 C 0.0242(2) 0.3090(4) 0.3984(3) 0.128(9) Uani 1 1 d G U . . .
H113 H 0.0014 0.3040 0.3994 0.154 Uiso 1 1 calc R . . . .
C112 C 0.0424(3) 0.2993(3) 0.3771(2) 0.101(7) Uani 1 1 d G U . . .
C111 C 0.0758(3) 0.3066(3) 0.3757(2) 0.085(5) Uani 1 1 d G U . . .
H111 H 0.0883 0.2999 0.3611 0.102 Uiso 1 1 calc R . . . .
C110 C 0.0909(2) 0.3235(3) 0.3956(3) 0.104(7) Uani 1 1 d G U . . .
C116 C 0.0257(5) 0.2813(5) 0.3548(4) 0.091(6) Uani 1 1 d . U . . .
C117 C 0.0171(6) 0.3393(11) 0.4421(7) 0.228(12) Uani 1 1 d . U . . .
C118 C -0.0163(6) 0.3235(9) 0.4375(6) 0.260(14) Uani 1 1 d . U . . .
H11A H -0.0138 0.2999 0.4378 0.390 Uiso 1 1 calc R . . . .
H11B H -0.0316 0.3301 0.4511 0.390 Uiso 1 1 calc R . . . .
H11C H -0.0248 0.3302 0.4207 0.390 Uiso 1 1 calc R . . . .
C119 C 0.0169(8) 0.3735(10) 0.4422(7) 0.283(15) Uani 1 1 d . U . . .
H11D H 0.0393 0.3815 0.4453 0.424 Uiso 1 1 calc R . . . .
H11E H 0.0091 0.3814 0.4255 0.424 Uiso 1 1 calc R . . . .
H11F H 0.0023 0.3813 0.4559 0.424 Uiso 1 1 calc R . . . .
C120 C 0.0328(7) 0.3234(10) 0.4686(6) 0.268(14) Uani 1 1 d . U . . .
H12A H 0.0322 0.2998 0.4674 0.402 Uiso 1 1 calc R . . . .
H12B H 0.0557 0.3307 0.4707 0.402 Uiso 1 1 calc R . . . .
H12C H 0.0199 0.3304 0.4836 0.402 Uiso 1 1 calc R . . . .
C121 C 0.5929(8) 0.7500 0.2500 0.111(8) Uani 1 2 d S TU P . .
C122 C 0.6291(8) 0.7500 0.2500 0.21(2) Uani 1 2 d S TU P . .
H12D H 0.6372 0.7554 0.2673 0.313 Uiso 0.5 1 calc R . . A -1
H12E H 0.6372 0.7285 0.2451 0.313 Uiso 0.5 1 calc R . . A -1
H12F H 0.6372 0.7661 0.2376 0.313 Uiso 0.5 1 calc R . . A -1
C123 C 0.1571(8) 0.5000 0.5000 0.101(7) Uani 1 2 d S TU P . .
C124 C 0.1197(8) 0.5000 0.5000 0.177(15) Uani 1 2 d S TU P . .
H12G H 0.1116 0.5047 0.5174 0.266 Uiso 0.5 1 calc R . . B -1
H12H H 0.1116 0.5166 0.4881 0.266 Uiso 0.5 1 calc R . . B -1
H12I H 0.1116 0.4787 0.4945 0.266 Uiso 0.5 1 calc R . . B -1
C125 C 0.3667(8) 0.7970(7) 0.1653(5) 0.183(12) Uani 1 1 d . U . . .
C126 C 0.3792(7) 0.9234(6) 0.2390(5) 0.180(10) Uani 1 1 d . U . . .
C127 C 0.3902(6) 0.4407(7) 0.5778(5) 0.138(8) Uani 1 1 d . U . . .
C0AA C 0.1392(6) 0.2878(8) 0.4713(6) 0.188(11) Uani 1 1 d . U . . .
C128 C 0.1158(7) 0.4262(6) 0.4368(6) 0.161(11) Uani 1 1 d . U . . .

loop_
_atom_site_aniso_label
_atom_site_aniso_U_11
_atom_site_aniso_U_22
_atom_site_aniso_U_33
_atom_site_aniso_U_23
_atom_site_aniso_U_13
_atom_site_aniso_U_12
Cd1 0.0705(9) 0.0747(9) 0.0658(9) 0.0119(6) -0.0002(8) -0.0017(8)
Cd2 0.0680(9) 0.0785(10) 0.0629(8) 0.0119(6) 0.0031(8) 0.0022(8)
Cr1 0.078(2) 0.123(3) 0.066(2) 0.0424(19) 0.0108(18) 0.023(2)
Cr2 0.087(2) 0.116(3) 0.096(2) -0.044(2) -0.026(2) 0.036(2)
Cr3 0.083(2) 0.090(2) 0.0677(19) 0.0328(17) -0.0192(17) -0.0274(18)
Cr4 0.089(2) 0.111(3) 0.114(3) -0.044(2) 0.028(2) -0.026(2)
Na1 0.088(6) 0.105(7) 0.084(6) -0.004(5) 0.000 0.000
Na2 0.061(3) 0.185(6) 0.067(4) 0.038(4) -0.019(3) -0.010(4)
Na3 0.127(6) 0.109(5) 0.084(5) 0.011(4) 0.002(4) -0.026(5)
Na4 0.079(5) 0.135(6) 0.105(5) -0.034(5) 0.001(4) 0.000(4)
Na5 0.081(4) 0.139(6) 0.135(5) 0.073(5) -0.012(4) -0.011(4)
Na6 0.095(6) 0.087(6) 0.072(5) 0.012(5) 0.000 0.000
O1 0.075(6) 0.179(11) 0.096(8) 0.090(7) 0.033(5) 0.026(6)
O1W 0.091(8) 0.142(8) 0.081(7) -0.027(6) -0.027(6) 0.012(6)
O2 0.085(7) 0.120(9) 0.093(7) 0.056(6) 0.023(6) 0.016(6)
O2W 0.130(10) 0.123(9) 0.163(11) -0.019(7) -0.026(8) 0.020(7)
O3 0.098(8) 0.080(8) 0.075(7) 0.018(6) 0.014(6) 0.001(6)
O3W 0.154(11) 0.098(8) 0.154(11) 0.011(7) -0.016(9) -0.021(7)
O4 0.096(8) 0.130(11) 0.092(8) 0.043(8) -0.003(7) 0.029(7)
O4W 0.262(19) 0.275(19) 0.244(18) -0.051(16) -0.039(15) 0.014(16)
O5 0.095(7) 0.115(8) 0.072(7) 0.031(6) 0.013(6) 0.013(6)
O5W 0.25(2) 0.43(3) 0.230(15) 0.036(15) -0.044(13) -0.04(2)
O6 0.092(7) 0.136(10) 0.063(6) 0.046(7) -0.003(5) 0.011(6)
O6W 0.187(16) 0.221(14) 0.28(2) 0.052(13) -0.042(14) 0.003(11)
O7 0.081(7) 0.160(10) 0.117(8) -0.049(7) -0.030(6) 0.037(6)
O7W 0.216(16) 0.190(16) 0.180(14) 0.027(12) -0.036(11) -0.002(13)
O8 0.091(8) 0.154(10) 0.090(7) -0.033(6) -0.028(6) 0.058(7)
O9 0.093(8) 0.083(8) 0.101(9) -0.037(7) 0.002(7) 0.021(7)
O10 0.094(8) 0.128(11) 0.118(10) -0.050(9) 0.009(7) 0.013(8)
O11 0.089(7) 0.087(7) 0.076(7) -0.006(5) 0.008(5) 0.005(5)
O12 0.102(7) 0.122(8) 0.070(6) -0.005(6) 0.001(5) 0.005(6)
O13 0.086(7) 0.138(9) 0.089(7) 0.047(7) -0.026(5) -0.026(6)
O14 0.086(7) 0.112(8) 0.075(6) 0.031(6) -0.028(5) -0.038(6)
O15 0.105(8) 0.113(9) 0.067(7) 0.028(6) -0.001(6) -0.019(7)
O16 0.089(7) 0.170(14) 0.133(10) 0.072(10) -0.003(6) -0.020(7)
O17 0.091(7) 0.083(7) 0.100(7) 0.019(6) 0.004(6) -0.018(6)
O18 0.109(7) 0.095(8) 0.101(8) 0.036(6) -0.003(6) -0.013(6)
O19 0.091(8) 0.135(10) 0.127(8) -0.071(7) 0.040(6) -0.032(7)
O20 0.087(7) 0.188(12) 0.109(9) -0.078(8) 0.040(6) -0.042(7)
O21 0.086(7) 0.102(8) 0.092(7) -0.009(6) 0.003(6) -0.005(6)
O22 0.110(8) 0.087(8) 0.098(8) -0.018(6) 0.007(6) -0.013(6)
O23 0.097(9) 0.113(10) 0.096(9) -0.015(7) 0.010(7) -0.002(7)
O24 0.080(8) 0.133(11) 0.146(11) -0.007(9) 0.004(8) -0.003(8)
O25 0.109(8) 0.123(10) 0.092(8) 0.027(7) -0.005(6) -0.008(7)
O26 0.120(9) 0.140(11) 0.068(7) -0.021(8) 0.003(6) -0.008(8)
O27H 0.127(9) 0.144(11) 0.204(13) 0.079(10) -0.053(9) -0.024(8)
O28 0.090(8) 0.128(9) 0.076(7) 0.014(6) 0.026(6) -0.006(6)
O29 0.120(10) 0.170(10) 0.103(9) 0.003(8) 0.017(7) -0.008(8)
O30 0.123(10) 0.135(9) 0.136(10) 0.021(7) 0.032(8) 0.017(7)
O31H 0.129(11) 0.210(13) 0.100(10) -0.045(9) 0.011(8) 0.000(10)
O32 0.176(14) 0.137(10) 0.211(15) -0.021(9) 0.036(11) -0.018(9)
O33 0.151(12) 0.091(8) 0.140(11) -0.005(7) 0.017(9) -0.028(8)
O34 0.158(10) 0.108(9) 0.129(10) -0.008(8) 0.000(8) -0.016(8)
O35 0.143(12) 0.141(9) 0.198(14) -0.023(8) 0.050(10) 0.004(8)
N1 0.078(7) 0.105(9) 0.073(8) 0.033(7) 0.020(6) 0.025(6)
N2 0.078(7) 0.129(10) 0.077(8) 0.049(7) 0.023(6) 0.013(6)
N3 0.085(8) 0.130(10) 0.079(8) -0.026(7) -0.028(6) 0.034(7)
N4 0.085(7) 0.125(11) 0.096(8) -0.036(7) -0.029(6) 0.026(7)
N5 0.070(7) 0.103(9) 0.059(7) 0.025(6) -0.007(5) -0.007(6)
N6 0.075(7) 0.117(10) 0.076(7) 0.042(7) -0.008(5) -0.007(6)
N7 0.071(7) 0.106(10) 0.099(8) -0.041(7) 0.030(6) -0.015(6)
N8 0.076(7) 0.120(11) 0.110(8) -0.046(7) 0.035(6) -0.019(6)
C1 0.077(8) 0.109(11) 0.075(9) 0.039(8) 0.015(7) -0.002(7)
C2 0.090(8) 0.118(11) 0.085(10) 0.056(9) 0.017(7) 0.004(7)
C3 0.105(10) 0.128(15) 0.096(11) 0.060(11) 0.029(9) 0.003(9)
C4 0.106(11) 0.135(14) 0.135(16) 0.071(12) 0.016(10) -0.003(9)
C5 0.089(10) 0.132(13) 0.139(14) 0.066(11) 0.015(10) -0.012(9)
C6 0.087(9) 0.129(15) 0.133(14) 0.062(12) 0.008(8) -0.002(8)
C7 0.085(8) 0.122(14) 0.073(10) 0.049(10) 0.015(7) 0.003(8)
C8 0.083(8) 0.142(15) 0.068(9) 0.052(10) 0.023(6) 0.009(8)
C9 0.099(9) 0.149(17) 0.061(10) 0.054(11) 0.029(7) 0.023(9)
C10 0.096(9) 0.101(13) 0.068(9) 0.034(9) 0.013(7) 0.024(8)
C11 0.094(11) 0.19(2) 0.102(11) 0.079(13) 0.024(8) 0.040(11)
C12 0.080(9) 0.27(2) 0.131(12) 0.137(14) 0.031(8) 0.039(10)
C13 0.084(8) 0.26(2) 0.110(12) 0.132(16) 0.032(7) 0.035(9)
C14 0.085(11) 0.34(2) 0.147(13) 0.144(15) 0.026(10) 0.024(14)
C15 0.084(11) 0.34(3) 0.129(16) 0.101(18) 0.039(11) 0.014(14)
C16 0.136(18) 0.37(3) 0.150(15) 0.139(17) 0.021(12) 0.015(18)
C17 0.14(2) 0.33(2) 0.25(2) 0.159(17) 0.053(18) 0.001(15)
C18 0.097(9) 0.058(10) 0.062(8) 0.004(7) 0.004(7) 0.009(8)
C19 0.071(9) 0.150(15) 0.081(10) 0.065(11) 0.024(8) 0.042(9)
C21 0.080(9) 0.089(11) 0.070(9) 0.042(8) 0.007(7) 0.015(8)
C22 0.104(9) 0.099(12) 0.063(9) 0.032(8) 0.009(7) 0.010(8)
C23 0.098(9) 0.117(14) 0.078(11) 0.047(10) 0.018(8) 0.011(8)
C24 0.104(10) 0.174(17) 0.106(12) 0.082(12) 0.033(8) 0.032(9)
C25 0.083(8) 0.098(12) 0.076(10) 0.043(9) 0.016(6) 0.016(8)
C20 0.086(8) 0.089(11) 0.062(9) 0.033(8) 0.014(7) 0.016(7)
C26 0.103(8) 0.098(11) 0.071(9) 0.023(8) 0.000(6) 0.014(7)
C27 0.117(12) 0.27(2) 0.169(17) 0.155(15) 0.051(10) 0.043(12)
C28 0.130(17) 0.28(2) 0.23(2) 0.163(18) -0.001(14) 0.011(16)
C29 0.15(2) 0.291(19) 0.19(2) 0.132(16) 0.084(16) 0.078(14)
C30 0.109(16) 0.34(3) 0.204(19) 0.181(19) 0.064(14) 0.064(17)
C31 0.089(9) 0.127(13) 0.095(9) -0.039(9) -0.034(7) 0.024(9)
C32 0.100(9) 0.157(15) 0.132(12) -0.063(11) -0.046(8) 0.028(8)
C33 0.086(10) 0.145(16) 0.110(11) -0.065(11) -0.050(9) 0.016(10)
C34 0.102(12) 0.27(2) 0.140(16) -0.087(16) -0.060(11) 0.032(12)
C35 0.114(14) 0.28(3) 0.158(16) -0.106(16) -0.066(13) 0.053(15)
C36 0.095(10) 0.28(3) 0.142(15) -0.107(17) -0.054(9) 0.040(12)
C37 0.086(8) 0.131(16) 0.081(10) -0.044(10) -0.036(7) 0.024(8)
C40 0.081(9) 0.063(10) 0.103(9) -0.013(8) -0.006(7) 0.000(8)
C41 0.087(10) 0.111(15) 0.111(10) -0.038(9) -0.015(8) 0.016(9)
C42 0.086(9) 0.125(13) 0.109(10) -0.036(9) -0.026(7) 0.027(8)
C43 0.090(9) 0.161(19) 0.113(10) -0.064(11) -0.037(7) 0.042(9)
C38 0.081(8) 0.115(14) 0.089(10) -0.030(9) -0.028(7) 0.024(8)
C39 0.087(9) 0.084(12) 0.114(11) -0.022(9) -0.011(8) 0.001(8)
C44 0.100(10) 0.057(10) 0.086(10) 0.004(7) 0.011(8) 0.005(8)
C45 0.089(11) 0.198(16) 0.113(11) -0.072(10) -0.030(9) 0.050(10)
C46 0.149(18) 0.212(16) 0.122(15) -0.085(12) -0.040(13) 0.023(12)
C47 0.115(15) 0.25(2) 0.141(14) -0.033(14) -0.028(11) 0.062(14)
C48 0.110(12) 0.29(3) 0.156(18) -0.083(18) -0.035(11) 0.077(13)
C49 0.088(10) 0.100(12) 0.084(8) -0.001(7) -0.011(7) 0.014(8)
C53 0.087(9) 0.108(13) 0.096(10) -0.007(9) -0.006(7) 0.025(9)
C54 0.081(9) 0.150(15) 0.097(9) -0.039(9) -0.020(7) 0.038(9)
C55 0.086(9) 0.157(17) 0.102(10) -0.045(10) -0.026(7) 0.051(10)
C50 0.078(9) 0.124(14) 0.087(9) -0.017(8) -0.018(7) 0.037(9)
C51 0.080(10) 0.094(12) 0.086(8) 0.001(8) -0.012(7) 0.015(8)
C52 0.081(9) 0.112(13) 0.086(9) -0.012(9) -0.012(7) 0.025(9)
C56 0.080(8) 0.082(10) 0.067(8) 0.008(7) 0.002(6) -0.003(7)
C57 0.114(11) 0.223(17) 0.133(13) -0.076(12) -0.039(9) 0.086(11)
C58 0.119(13) 0.27(2) 0.129(16) -0.086(14) -0.035(11) 0.058(13)
C59 0.161(19) 0.221(16) 0.18(2) -0.061(13) -0.061(16) 0.109(13)
C60 0.144(18) 0.26(2) 0.139(13) -0.086(14) -0.054(12) 0.071(16)
C61 0.077(8) 0.137(13) 0.109(10) 0.063(10) -0.010(7) 0.000(8)
C62 0.079(8) 0.147(14) 0.089(9) 0.052(9) -0.021(6) -0.012(7)
C63 0.083(10) 0.145(15) 0.090(11) 0.050(11) -0.007(8) 0.014(9)
C64 0.084(10) 0.21(2) 0.153(14) 0.113(15) -0.026(9) 0.004(11)
C65 0.083(11) 0.24(2) 0.156(15) 0.122(15) -0.013(10) 0.026(13)
C66 0.075(9) 0.157(16) 0.095(11) 0.051(11) -0.005(7) 0.003(8)
C67 0.083(8) 0.127(14) 0.065(9) 0.029(9) -0.019(6) -0.019(8)
C72 0.070(8) 0.164(15) 0.098(10) 0.059(10) -0.021(7) -0.025(8)
C71 0.075(9) 0.149(16) 0.077(10) 0.046(10) -0.012(7) -0.016(9)
C70 0.075(8) 0.100(12) 0.077(9) 0.027(9) -0.005(6) -0.009(8)
C69 0.067(7) 0.082(10) 0.062(9) 0.025(8) -0.007(6) -0.014(7)
C68 0.074(7) 0.073(9) 0.066(8) 0.021(7) -0.009(6) -0.010(6)
C73 0.074(7) 0.096(10) 0.056(8) 0.027(7) -0.013(6) -0.023(7)
C74 0.084(9) 0.114(15) 0.095(10) 0.034(10) 0.004(7) -0.014(8)
C75 0.090(11) 0.248(18) 0.148(12) 0.135(13) -0.036(10) -0.046(12)
C76 0.139(17) 0.29(2) 0.152(13) 0.118(14) -0.048(11) -0.053(16)
C77 0.111(17) 0.242(17) 0.23(2) 0.137(14) -0.037(16) 0.000(13)
C78 0.108(12) 0.31(3) 0.25(2) 0.18(2) -0.059(12) -0.030(13)
C79 0.080(9) 0.084(9) 0.063(8) 0.007(7) -0.009(7) -0.019(7)
C83 0.077(8) 0.109(13) 0.102(12) 0.034(10) -0.007(7) -0.026(8)
C82 0.081(8) 0.105(11) 0.061(9) 0.033(8) -0.010(6) -0.022(7)
C81 0.078(8) 0.092(11) 0.058(9) 0.027(8) -0.010(6) -0.021(7)
C80 0.073(8) 0.078(10) 0.076(9) 0.016(8) -0.007(6) -0.014(7)
C85 0.097(10) 0.077(10) 0.075(9) -0.002(7) -0.007(7) -0.025(8)
C84 0.082(8) 0.083(11) 0.103(10) 0.026(9) -0.002(7) -0.021(7)
C86 0.086(8) 0.078(10) 0.083(9) 0.021(8) 0.005(6) -0.011(7)
C87 0.102(10) 0.235(18) 0.136(14) 0.123(13) -0.040(9) -0.059(10)
C88 0.16(2) 0.243(18) 0.176(19) 0.112(14) -0.079(15) -0.081(13)
C89 0.137(16) 0.27(2) 0.160(16) 0.142(15) -0.005(12) 0.007(15)
C90 0.17(2) 0.29(2) 0.163(17) 0.159(17) -0.032(14) -0.029(16)
C91 0.073(8) 0.149(15) 0.113(10) -0.048(9) 0.031(6) -0.022(8)
C92 0.076(8) 0.167(16) 0.126(10) -0.067(10) 0.027(7) -0.015(8)
C93 0.066(9) 0.160(17) 0.133(13) -0.057(12) 0.023(8) -0.008(9)
C94 0.093(11) 0.24(2) 0.153(14) -0.095(15) 0.027(9) 0.007(13)
C95 0.085(11) 0.19(2) 0.140(14) -0.074(13) 0.044(9) -0.018(11)
C96 0.085(10) 0.129(15) 0.120(11) -0.044(10) 0.030(8) 0.001(9)
C97 0.085(10) 0.100(13) 0.089(9) -0.026(8) 0.024(7) -0.022(8)
C98 0.078(8) 0.084(11) 0.094(9) -0.028(8) 0.025(7) -0.009(7)
C99 0.074(9) 0.106(13) 0.101(9) -0.030(9) 0.027(8) -0.015(8)
C100 0.091(9) 0.062(9) 0.077(9) -0.010(7) 0.013(7) -0.004(7)
C101 0.105(10) 0.141(17) 0.098(11) -0.057(12) 0.044(8) -0.034(9)
C102 0.114(10) 0.178(18) 0.127(11) -0.065(11) 0.053(8) -0.065(10)
C103 0.101(9) 0.103(13) 0.105(10) -0.035(9) 0.035(7) -0.039(8)
C104 0.098(9) 0.070(10) 0.097(9) -0.014(7) 0.010(7) -0.006(7)
C105 0.114(11) 0.241(19) 0.127(14) -0.082(14) 0.054(9) -0.080(11)
C106 0.132(15) 0.28(2) 0.150(15) -0.091(15) 0.054(12) -0.045(15)
C107 0.19(2) 0.254(18) 0.152(19) -0.071(14) 0.082(16) -0.107(14)
C108 0.145(18) 0.26(2) 0.146(15) -0.089(15) 0.077(13) -0.084(16)
C109 0.080(9) 0.123(15) 0.107(11) -0.051(11) 0.025(7) -0.014(8)
C115 0.081(9) 0.166(18) 0.106(11) -0.066(12) 0.038(7) -0.043(9)
C114 0.080(9) 0.30(3) 0.168(14) -0.145(17) 0.054(9) -0.073(11)
C113 0.094(11) 0.16(2) 0.127(12) -0.067(13) 0.046(9) -0.046(11)
C112 0.086(9) 0.124(15) 0.091(10) -0.034(10) 0.025(7) -0.021(9)
C111 0.079(9) 0.107(13) 0.068(9) -0.028(9) 0.023(7) -0.008(8)
C110 0.086(9) 0.121(15) 0.105(11) -0.052(10) 0.024(7) -0.017(9)
C116 0.088(9) 0.093(13) 0.091(11) -0.013(9) 0.006(8) -0.017(9)
C117 0.087(13) 0.37(3) 0.226(17) -0.196(19) 0.088(12) -0.088(15)
C118 0.104(13) 0.41(3) 0.27(3) -0.23(2) 0.108(14) -0.092(16)
C119 0.19(3) 0.38(3) 0.28(3) -0.20(2) 0.09(2) -0.072(18)
C120 0.16(2) 0.43(3) 0.214(18) -0.18(2) 0.097(15) -0.08(2)
C121 0.103(12) 0.13(2) 0.099(12) 0.042(12) 0.000 0.000
C122 0.099(13) 0.38(6) 0.14(3) 0.01(3) 0.000 0.000
C123 0.123(12) 0.098(18) 0.083(12) -0.002(12) 0.000 0.000
C124 0.120(14) 0.24(4) 0.17(3) -0.03(3) 0.000 0.000
C125 0.24(3) 0.179(15) 0.132(19) 0.031(13) 0.044(19) -0.047(16)
C126 0.21(3) 0.168(19) 0.157(16) 0.017(13) 0.065(16) 0.026(17)
C127 0.116(12) 0.135(13) 0.163(19) -0.007(11) 0.003(11) -0.010(9)
C0AA 0.137(19) 0.180(18) 0.25(2) 0.026(17) 0.027(18) -0.026(16)
C128 0.18(2) 0.108(10) 0.19(2) 0.002(11) 0.076(18) -0.003(10)

loop_
_atom_type_symbol
_atom_type_description
_atom_type_scat_dispersion_real
_atom_type_scat_dispersion_imag
_atom_type_scat_source
C C 0.0181 0.0091 'International Tables Vol C Tables 4.2.6.8 and 6.1.1.4'
H H 0.0000 0.0000 'International Tables Vol C Tables 4.2.6.8 and 6.1.1.4'
Cd Cd 0.1185 4.6533 'International Tables Vol C Tables 4.2.6.8 and 6.1.1.4'
Cr Cr -0.1635 2.4439 'International Tables Vol C Tables 4.2.6.8 and 6.1.1.4'
N N 0.0311 0.0180 'International Tables Vol C Tables 4.2.6.8 and 6.1.1.4'
Na Na 0.1353 0.1239 'International Tables Vol C Tables 4.2.6.8 and 6.1.1.4'
O O 0.0492 0.0322 'International Tables Vol C Tables 4.2.6.8 and 6.1.1.4'

loop_
_geom_angle_atom_site_label_1
_geom_angle_atom_site_label_2
_geom_angle_atom_site_label_3
_geom_angle
_geom_angle_site_symmetry_1
_geom_angle_site_symmetry_3
Na2 Cd1 Na1 113.65(16) . .
Na2 Cd1 Na3 54.57(15) . .
Na3 Cd1 Na1 69.23(17) . .
O5 Cd1 Na1 36.5(3) . .
O5 Cd1 Na2 140.7(3) . .
O5 Cd1 Na3 86.3(3) . .
O5 Cd1 O12 110.6(4) . .
O5 Cd1 O24 98.3(4) . 13
O5 Cd1 C26 26.5(4) . .
O5 Cd1 C116 99.5(5) . 13
O6 Cd1 Na1 82.7(3) . .
O6 Cd1 Na2 163.3(3) . .
O6 Cd1 Na3 140.1(3) . .
O6 Cd1 O5 55.3(4) . .
O6 Cd1 O12 153.7(4) . .
O6 Cd1 O24 85.0(5) . 13
O6 Cd1 C26 28.8(5) . .
O6 Cd1 C116 108.4(6) . 13
O11 Cd1 Na1 45.4(3) . .
O11 Cd1 Na2 88.7(3) . .
O11 Cd1 Na3 78.7(3) . .
O11 Cd1 O5 78.9(4) . .
O11 Cd1 O6 101.5(4) . .
O11 Cd1 O12 52.2(4) . .
O11 Cd1 O15 106.7(5) . .
O11 Cd1 O23 115.6(4) . 13
O11 Cd1 O24 169.2(5) . 13
O11 Cd1 C26 89.5(5) . .
O11 Cd1 C116 142.3(5) . 13
O12 Cd1 Na1 76.6(3) . .
O12 Cd1 Na2 39.1(3) . .
O12 Cd1 Na3 43.7(3) . .
O12 Cd1 C26 133.6(5) . .
O12 Cd1 C116 95.4(5) . 13
O15 Cd1 Na1 139.1(3) . .
O15 Cd1 Na2 90.1(3) . .
O15 Cd1 Na3 144.5(3) . .
O15 Cd1 O5 129.1(4) . .
O15 Cd1 O6 74.4(4) . .
O15 Cd1 O12 111.8(4) . .
O15 Cd1 O23 124.0(4) . 13
O15 Cd1 O24 83.2(5) . 13
O15 Cd1 C26 102.9(6) . .
O15 Cd1 C116 103.1(5) . 13
O23 Cd1 Na1 96.9(3) 13 .
O23 Cd1 Na2 57.4(3) 13 .
O23 Cd1 Na3 36.9(3) 13 .
O23 Cd1 O5 94.7(5) 13 .
O23 Cd1 O6 126.8(5) 13 .
O23 Cd1 O12 72.4(4) 13 .
O23 Cd1 O24 54.0(4) 13 13
O23 Cd1 C26 112.1(6) 13 .
O23 Cd1 C116 26.8(5) 13 13
O24 Cd1 Na1 128.5(3) 13 .
O24 Cd1 Na2 87.0(4) 13 .
O24 Cd1 Na3 90.7(3) 13 .
O24 Cd1 O12 120.7(4) 13 .
O24 Cd1 C26 92.4(5) 13 .
O24 Cd1 C116 27.4(5) 13 13
C26 Cd1 Na1 57.1(4) . .
C26 Cd1 Na2 166.8(5) . .
C26 Cd1 Na3 112.3(5) . .
C26 Cd1 C116 105.8(6) . 13
C116 Cd1 Na1 116.2(4) 13 .
C116 Cd1 Na2 68.6(5) 13 .
C116 Cd1 Na3 63.6(5) 13 .
Na4 Cd2 Na6 68.29(17) . .
Na5 Cd2 Na4 171.35(19) . .
Na5 Cd2 Na6 115.20(18) . .
O3 Cd2 Na4 140.6(3) 5_545 .
O3 Cd2 Na5 41.2(3) 5_545 .
O3 Cd2 Na6 141.7(3) 5_545 .
O3 Cd2 O9 121.1(4) 5_545 9_455
O3 Cd2 O10 82.7(4) 5_545 9_455
O3 Cd2 O17 132.9(4) 5_545 .
O3 Cd2 O18 80.3(4) 5_545 .
O3 Cd2 O21 105.9(4) 5_545 .
O9 Cd2 Na4 37.8(3) 9_455 .
O9 Cd2 Na5 134.0(3) 9_455 .
O9 Cd2 Na6 96.8(3) 9_455 .
O9 Cd2 O10 52.5(4) 9_455 9_455
O9 Cd2 O17 96.2(4) 9_455 .
O9 Cd2 O18 128.1(4) 9_455 .
O9 Cd2 O21 116.6(4) 9_455 .
O10 Cd2 Na4 90.3(3) 9_455 .
O10 Cd2 Na5 81.4(4) 9_455 .
O10 Cd2 Na6 129.7(3) 9_455 .
O17 Cd2 Na4 86.5(3) . .
O17 Cd2 Na5 92.6(3) . .
O17 Cd2 Na6 35.3(3) . .
O17 Cd2 O10 102.1(4) . 9_455
O18 Cd2 Na4 138.8(3) . .
O18 Cd2 Na5 39.4(3) . .
O18 Cd2 Na6 80.1(3) . .
O18 Cd2 O10 90.2(5) . 9_455
O18 Cd2 O17 53.2(4) . .
O18 Cd2 O21 97.7(4) . .
O21 Cd2 Na4 78.8(3) . .
O21 Cd2 Na5 109.4(3) . .
O21 Cd2 Na6 45.5(3) . .
O21 Cd2 O10 169.1(5) . 9_455
O21 Cd2 O17 77.1(4) . .
O1 Cr1 O2 95.9(5) . .
O1 Cr1 O29 91.3(6) . .
O1 Cr1 O30 92.1(6) . .
O1 Cr1 N1 172.9(6) . .
O1 Cr1 N2 90.7(5) . .
O2 Cr1 O29 90.5(6) . .
O2 Cr1 O30 93.4(6) . .
O2 Cr1 N1 91.1(5) . .
O2 Cr1 N2 173.3(6) . .
O30 Cr1 O29 174.5(6) . .
N1 Cr1 O29 89.5(6) . .
N1 Cr1 O30 86.5(6) . .
N1 Cr1 N2 82.3(6) . .
N2 Cr1 O29 90.7(6) . .
N2 Cr1 O30 85.0(6) . .
O1W Cr2 O2W 173.7(6) . .
O1W Cr2 N3 86.5(6) . .
O1W Cr2 N4 91.6(6) . .
O2W Cr2 N3 87.8(6) . .
O7 Cr2 O1W 93.2(6) . .
O7 Cr2 O2W 92.1(7) . .
O7 Cr2 O8 96.5(5) . .
O7 Cr2 N3 172.8(6) . .
O7 Cr2 N4 91.7(6) . .
O8 Cr2 O1W 92.6(6) . .
O8 Cr2 O2W 90.2(6) . .
O8 Cr2 N3 90.7(6) . .
O8 Cr2 N4 170.5(7) . .
N4 Cr2 O2W 84.9(7) . .
N4 Cr2 N3 81.1(6) . .
O3W Cr3 O28 177.3(6) . 3_566
O3W Cr3 N5 91.4(6) . .
O3W Cr3 N6 90.7(6) . .
O13 Cr3 O3W 90.4(6) . .
O13 Cr3 O28 92.3(6) . 3_566
O13 Cr3 N5 173.8(5) . .
O13 Cr3 N6 92.7(5) . .
O14 Cr3 O3W 89.5(6) . .
O14 Cr3 O13 94.4(5) . .
O14 Cr3 O28 90.5(5) . 3_566
O14 Cr3 N5 91.5(5) . .
O14 Cr3 N6 172.9(6) . .
N5 Cr3 O28 85.9(6) . 3_566
N5 Cr3 N6 81.4(6) . .
N6 Cr3 O28 88.9(5) . 3_566
O19 Cr4 O20 95.0(5) . .
O19 Cr4 O32 89.8(7) . .
O19 Cr4 O35 91.4(7) . .
O19 Cr4 N7 176.4(6) . .
O19 Cr4 N8 93.1(6) . .
O20 Cr4 O32 92.3(7) . .
O20 Cr4 N7 88.5(5) . .
O20 Cr4 N8 171.5(6) . .
O35 Cr4 O20 92.1(7) . .
O35 Cr4 O32 175.4(7) . .
O35 Cr4 N7 87.7(7) . .
O35 Cr4 N8 85.2(7) . .
N7 Cr4 O32 90.8(7) . .
N8 Cr4 O32 90.3(7) . .
N8 Cr4 N7 83.3(6) . .
Cd1 Na1 Cd1 151.3(3) . 7_565
O5 Na1 Cd1 38.4(3) 7_565 7_565
O5 Na1 Cd1 120.8(4) 7_565 .
O5 Na1 Cd1 38.4(3) . .
O5 Na1 Cd1 120.8(4) . 7_565
O5 Na1 O5 113.4(8) 7_565 .
O5 Na1 O11 100.7(4) . 7_565
O5 Na1 O11 71.2(4) 7_565 7_565
O5 Na1 O11 100.7(4) 7_565 .
O5 Na1 O11 71.2(4) . .
O5 Na1 O25 148.9(5) 7_565 .
O5 Na1 O25 97.0(5) . .
O5 Na1 O25 97.0(5) 7_565 7_565
O5 Na1 O25 148.9(5) . 7_565
O5 Na1 C121 123.3(4) . .
O5 Na1 C121 123.3(4) 7_565 .
O11 Na1 Cd1 138.9(3) . 7_565
O11 Na1 Cd1 35.3(2) 7_565 7_565
O11 Na1 Cd1 35.3(2) . .
O11 Na1 Cd1 138.9(3) 7_565 .
O11 Na1 O11 165.7(6) 7_565 .
O11 Na1 C121 97.1(3) . .
O11 Na1 C121 97.1(3) 7_565 .
O25 Na1 Cd1 79.3(3) 7_565 7_565
O25 Na1 Cd1 79.3(3) . .
O25 Na1 Cd1 128.9(3) . 7_565
O25 Na1 Cd1 128.9(3) 7_565 .
O25 Na1 O11 82.5(4) . .
O25 Na1 O11 82.5(4) 7_565 7_565
O25 Na1 O11 110.6(4) . 7_565
O25 Na1 O11 110.6(4) 7_565 .
O25 Na1 O25 54.0(6) . 7_565
O25 Na1 C121 27.0(3) . .
O25 Na1 C121 27.0(3) 7_565 .
C121 Na1 Cd1 104.37(14) . .
C121 Na1 Cd1 104.37(14) . 7_565
Na3 Na2 Cd1 64.40(17) . .
O5W Na2 Cd1 129.8(7) . .
O5W Na2 Na3 124.3(7) . .
O5W Na2 O6W 91.9(9) . .
O5W Na2 O23 108.4(8) . 13
O6W Na2 Cd1 126.6(5) . .
O6W Na2 Na3 122.8(5) . .
O6W Na2 O23 159.4(6) . 13
O12 Na2 Cd1 46.8(3) . .
O12 Na2 Na3 49.8(4) . .
O12 Na2 O5W 173.4(9) . .
O12 Na2 O6W 94.3(6) . .
O12 Na2 O23 65.3(4) . 13
O12 Na2 O27H 83.9(5) . .
O16 Na2 Cd1 53.3(4) . .
O16 Na2 Na3 116.2(4) . .
O16 Na2 O5W 89.6(7) . .
O16 Na2 O6W 105.2(7) . .
O16 Na2 O12 91.1(5) . .
O16 Na2 O23 79.0(5) . 13
O16 Na2 O27H 159.0(6) . .
O23 Na2 Cd1 40.4(2) 13 .
O23 Na2 Na3 41.9(3) 13 .
O27H Na2 Cd1 110.9(4) . .
O27H Na2 Na3 46.5(3) . .
O27H Na2 O5W 93.1(7) . .
O27H Na2 O6W 95.6(6) . .
O27H Na2 O23 80.4(4) . 13
Na2 Na3 Cd1 61.03(15) . .
O12 Na3 Cd1 45.2(3) . .
O12 Na3 Na2 42.7(3) . .
O12 Na3 O31H 169.4(5) . .
O23 Na3 Cd1 37.7(3) 13 .
O23 Na3 Na2 62.3(4) 13 .
O23 Na3 O12 74.4(5) 13 .
O23 Na3 O27H 98.7(6) 13 .
O23 Na3 O31H 106.4(5) 13 .
O25 Na3 Cd1 84.8(4) . .
O25 Na3 Na2 128.7(5) . .
O25 Na3 O12 86.0(5) . .
O25 Na3 O23 112.8(6) . 13
O25 Na3 O27H 139.9(7) . .
O25 Na3 O31H 103.1(5) . .
O27H Na3 Cd1 108.7(4) . .
O27H Na3 Na2 47.7(4) . .
O27H Na3 O12 79.1(5) . .
O27H Na3 O31H 90.3(5) . .
O31H Na3 Cd1 140.0(4) . .
O31H Na3 Na2 128.0(4) . .
Cd2 Na4 Na6 57.27(13) . .
O7W Na4 Cd2 108.4(5) . .
O7W Na4 Na6 149.3(5) . .
O9 Na4 Cd2 37.3(3) 9_455 .
O9 Na4 Na6 86.4(3) 9_455 .
O9 Na4 O7W 95.5(5) 9_455 .
O9 Na4 O22 75.5(4) 9_455 .
O9 Na4 O33 109.5(5) 9_455 3_566
O22 Na4 Cd2 46.3(3) . .
O22 Na4 Na6 68.6(3) . .
O22 Na4 O7W 82.2(6) . .
O26 Na4 Cd2 84.9(4) 3_566 .
O26 Na4 Na6 27.8(3) 3_566 .
O26 Na4 O7W 144.6(6) 3_566 .
O26 Na4 O9 112.8(5) 3_566 9_455
O26 Na4 O22 84.6(5) 3_566 .
O26 Na4 O33 109.8(6) 3_566 3_566
O33 Na4 Cd2 145.3(5) 3_566 .
O33 Na4 Na6 130.0(5) 3_566 .
O33 Na4 O7W 78.2(6) 3_566 .
O33 Na4 O22 160.1(6) 3_566 .
O3 Na5 Cd2 40.3(3) 5_545 .
O3 Na5 O4W 88.8(7) 5_545 .
O3 Na5 O28 99.3(5) 5_545 .
O3 Na5 C127 120.3(7) 5_545 .
O4W Na5 Cd2 85.3(5) . .
O4W Na5 O28 142.6(6) . .
O4W Na5 C127 123.5(8) . .
O18 Na5 Cd2 41.6(3) . .
O18 Na5 O3 81.5(4) . 5_545
O18 Na5 O4W 90.4(7) . .
O18 Na5 O28 126.8(5) . .
O18 Na5 O34 146.2(5) . .
O18 Na5 C127 137.3(7) . .
O28 Na5 Cd2 123.6(4) . .
O28 Na5 C127 25.0(5) . .
O34 Na5 Cd2 171.6(4) . .
O34 Na5 O3 131.4(5) . 5_545
O34 Na5 O4W 96.7(7) . .
O34 Na5 O28 51.3(4) . .
O34 Na5 C127 27.3(6) . .
C127 Na5 Cd2 148.5(6) . .
Cd2 Na6 Cd2 149.1(3) . 3_566
Cd2 Na6 Na4 155.0(2) 3_566 .
Cd2 Na6 Na4 54.44(11) . .
Cd2 Na6 Na4 155.0(2) . 3_566
Cd2 Na6 Na4 54.43(11) 3_566 3_566
Na4 Na6 Na4 104.8(3) . 3_566
O17 Na6 Cd2 116.9(4) . 3_566
O17 Na6 Cd2 39.7(3) . .
O17 Na6 Cd2 39.7(3) 3_566 3_566
O17 Na6 Cd2 116.9(4) 3_566 .
O17 Na6 Na4 160.1(3) . 3_566
O17 Na6 Na4 77.7(3) . .
O17 Na6 Na4 77.7(3) 3_566 3_566
O17 Na6 Na4 160.1(3) 3_566 .
O17 Na6 O17 107.0(7) 3_566 .
O17 Na6 O21 74.6(4) . .
O17 Na6 O21 74.6(4) 3_566 3_566
O17 Na6 O21 96.1(4) . 3_566
O17 Na6 O21 96.1(4) 3_566 .
O17 Na6 O26 151.2(5) . .
O17 Na6 O26 100.8(4) . 3_566
O17 Na6 O26 100.9(4) 3_566 .
O17 Na6 O26 151.2(5) 3_566 3_566
O17 Na6 C123 126.5(4) . .
O17 Na6 C123 126.5(4) 3_566 .
O21 Na6 Cd2 135.3(3) . 3_566
O21 Na6 Cd2 38.5(2) . .
O21 Na6 Cd2 135.3(3) 3_566 .
O21 Na6 Cd2 38.5(2) 3_566 3_566
O21 Na6 Na4 124.8(3) . 3_566
O21 Na6 Na4 66.1(3) 3_566 3_566
O21 Na6 Na4 66.1(3) . .
O21 Na6 Na4 124.8(3) 3_566 .
O21 Na6 O21 164.5(6) 3_566 .
O21 Na6 C123 97.8(3) . .
O21 Na6 C123 97.8(3) 3_566 .
O26 Na6 Cd2 129.8(4) 3_566 3_566
O26 Na6 Cd2 80.5(3) 3_566 .
O26 Na6 Cd2 80.5(3) . 3_566
O26 Na6 Cd2 129.8(4) . .
O26 Na6 Na4 78.8(3) 3_566 3_566
O26 Na6 Na4 78.8(3) . .
O26 Na6 Na4 26.3(3) 3_566 .
O26 Na6 Na4 26.3(3) . 3_566
O26 Na6 O21 110.2(5) 3_566 3_566
O26 Na6 O21 84.0(4) . 3_566
O26 Na6 O21 84.0(4) 3_566 .
O26 Na6 O21 110.2(5) . .
O26 Na6 O26 53.2(6) 3_566 .
O26 Na6 C123 26.6(3) 3_566 .
O26 Na6 C123 26.6(3) . .
C123 Na6 Cd2 105.43(14) . .
C123 Na6 Cd2 105.43(14) . 3_566
C123 Na6 Na4 52.38(14) . 3_566
C123 Na6 Na4 52.38(14) . .
C13 O1 Cr1 131.7(9) . .
C25 O2 Cr1 131.1(9) . .
Cd2 O3 Na5 98.5(4) 5_554 5_554
C18 O3 Cd2 107.7(12) . 5_554
C18 O3 Na5 144.9(13) . 5_554
Na1 O5 Cd1 105.2(5) . .
C26 O5 Cd1 88.6(11) . .
C26 O5 Na1 130.6(14) . .
C26 O6 Cd1 91.1(11) . .
C43 O7 Cr2 129.7(10) . .
C55 O8 Cr2 133.8(10) . .
Cd2 O9 Na4 104.9(5) 9_554 9_554
C44 O9 Cd2 100.0(12) . 9_554
C44 O9 Na4 155.1(13) . 9_554
C44 O10 Cd2 89.1(13) . 9_554
Cd1 O11 Na1 99.3(4) . .
C56 O11 Cd1 102.5(11) . .
C56 O11 Na1 106.2(11) . .
Na2 O12 Cd1 94.1(4) . .
Na2 O12 Na3 87.5(5) . .
Na3 O12 Cd1 91.2(5) . .
C56 O12 Cd1 85.0(11) . .
C56 O12 Na2 157.0(13) . .
C56 O12 Na3 115.4(11) . .
C73 O13 Cr3 127.1(9) . .
C81 O14 Cr3 127.8(8) . .
C74 O15 Cd1 105.3(12) . .
C74 O16 Na2 162.1(16) . .
Na6 O17 Cd2 105.0(4) . .
C86 O17 Cd2 91.3(10) . .
C86 O17 Na6 134.5(12) . .
Na5 O18 Cd2 99.0(5) . .
C86 O18 Cd2 100.6(11) . .
C86 O18 Na5 160.2(12) . .
C103 O19 Cr4 126.7(10) . .
C115 O20 Cr4 128.8(10) . .
Cd2 O21 Na6 96.0(4) . .
C104 O21 Cd2 100.2(12) . .
C104 O21 Na6 103.2(12) . .
C104 O22 Na4 116.8(12) . .
Cd1 O23 Na2 82.2(4) 13_445 13_445
Na3 O23 Cd1 105.4(5) 13_445 13_445
Na3 O23 Na2 75.8(4) 13_445 13_445
C116 O23 Cd1 96.6(12) . 13_445
C116 O23 Na2 108.5(12) . 13_445
C116 O23 Na3 157.9(14) . 13_445
C116 O24 Cd1 85.6(13) . 13_445
Na3 O25 Na1 126.4(6) . .
C121 O25 Na1 90.7(16) . .
C121 O25 Na3 139.5(16) . .
Na4 O26 Na6 126.0(6) 3_566 .
C123 O26 Na4 140.2(17) . 3_566
C123 O26 Na6 91.4(17) . .
Na3 O27H Na2 85.8(5) . .
Cr3 O28 Na5 146.0(6) 3_566 .
C127 O28 Cr3 128.7(16) . 3_566
C127 O28 Na5 82.1(15) . .
C125 O29 Cr1 151.6(14) . .
C126 O30 Cr1 134.7(17) . .
C0AA O32 Cr4 157(2) . .
C128 O33 Na4 127.5(17) . 3_566
C127 O34 Na5 98.8(14) . .
C128 O35 Cr4 133(2) . .
C1 N1 Cr1 112.8(10) . .
C19 N1 Cr1 129.8(13) . .
C19 N1 C1 116.4(14) . .
C2 N2 Cr1 114.1(11) . .
C7 N2 Cr1 123.8(13) . .
C7 N2 C2 122.1(14) . .
C31 N3 Cr2 115.1(12) . .
C49 N3 Cr2 124.6(13) . .
C49 N3 C31 118.2(15) . .
C32 N4 Cr2 110.2(13) . .
C37 N4 Cr2 126.1(14) . .
C37 N4 C32 123.5(17) . .
C61 N5 Cr3 112.3(10) . .
C79 N5 Cr3 121.0(12) . .
C79 N5 C61 126.7(15) . .
C62 N6 Cr3 112.2(10) . .
C67 N6 Cr3 123.1(12) . .
C67 N6 C62 124.7(14) . .
C91 N7 Cr4 108.9(11) . .
C109 N7 Cr4 125.9(13) . .
C109 N7 C91 125.1(15) . .
C92 N8 Cr4 111.4(12) . .
C97 N8 Cr4 125.3(13) . .
C97 N8 C92 122.9(16) . .
N1 C1 H1 103.8 . .
N1 C1 C6 116.5(14) . .
C2 C1 N1 110.2(14) . .
C2 C1 H1 103.8 . .
C2 C1 C6 116.8(15) . .
C6 C1 H1 103.8 . .
N2 C2 C1 109.1(14) . .
N2 C2 H2 103.6 . .
N2 C2 C3 120.7(15) . .
C1 C2 H2 103.6 . .
C1 C2 C3 114.0(16) . .
C3 C2 H2 103.6 . .
C2 C3 H3A 109.2 . .
C2 C3 H3B 109.2 . .
C2 C3 C4 112.1(16) . .
H3A C3 H3B 107.9 . .
C4 C3 H3A 109.2 . .
C4 C3 H3B 109.2 . .
C3 C4 H4A 109.4 . .
C3 C4 H4B 109.4 . .
H4A C4 H4B 108.0 . .
C5 C4 C3 111.1(17) . .
C5 C4 H4A 109.4 . .
C5 C4 H4B 109.4 . .
C4 C5 H5A 109.0 . .
C4 C5 H5B 109.0 . .
C4 C5 C6 112.8(17) . .
H5A C5 H5B 107.8 . .
C6 C5 H5A 109.0 . .
C6 C5 H5B 109.0 . .
C1 C6 C5 110.4(15) . .
C1 C6 H6A 109.6 . .
C1 C6 H6B 109.6 . .
C5 C6 H6A 109.6 . .
C5 C6 H6B 109.6 . .
H6A C6 H6B 108.1 . .
N2 C7 H7 115.9 . .
N2 C7 C8 128.2(15) . .
C8 C7 H7 115.9 . .
C9 C8 C7 116.5(11) . .
C9 C8 C13 120.0 . .
C13 C8 C7 123.5(11) . .
C8 C9 H9 120.0 . .
C8 C9 C10 120.0 . .
C10 C9 H9 120.0 . .
C9 C10 C18 123.5(12) . .
C11 C10 C9 120.0 . .
C11 C10 C18 116.4(12) . .
C10 C11 H11 120.0 . .
C10 C11 C12 120.0 . .
C12 C11 H11 120.0 . .
C11 C12 C13 120.0 . .
C11 C12 C14 120.0(13) . .
C13 C12 C14 118.6(13) . .
O1 C13 C8 120.3(10) . .
O1 C13 C12 119.7(10) . .
C12 C13 C8 120.0 . .
C12 C14 C17 101(3) . .
C15 C14 C12 112.0(19) . .
C15 C14 C17 107(3) . .
C16 C14 C12 115(2) . .
C16 C14 C15 107(3) . .
C16 C14 C17 114(3) . .
C14 C15 H15A 109.5 . .
C14 C15 H15B 109.5 . .
C14 C15 H15C 109.5 . .
H15A C15 H15B 109.5 . .
H15A C15 H15C 109.5 . .
H15B C15 H15C 109.5 . .
C14 C16 H16A 109.5 . .
C14 C16 H16B 109.5 . .
C14 C16 H16C 109.5 . .
H16A C16 H16B 109.5 . .
H16A C16 H16C 109.5 . .
H16B C16 H16C 109.5 . .
C14 C17 H17A 109.5 . .
C14 C17 H17B 109.5 . .
C14 C17 H17C 109.5 . .
H17A C17 H17B 109.5 . .
H17A C17 H17C 109.5 . .
H17B C17 H17C 109.5 . .
O3 C18 C10 116.0(18) . .
O4 C18 O3 119.3(19) . .
O4 C18 C10 124.7(18) . .
N1 C19 H19 119.3 . .
N1 C19 C20 121.3(15) . .
C20 C19 H19 119.3 . .
C22 C21 H21 120.0 . .
C22 C21 C20 120.0 . .
C20 C21 H21 120.0 . .
C21 C22 C23 120.0 . .
C21 C22 C26 116.8(11) . .
C23 C22 C26 123.1(11) . .
C22 C23 H23 120.0 . .
C24 C23 C22 120.0 . .
C24 C23 H23 120.0 . .
C23 C24 C25 120.0 . .
C23 C24 C27 118.8(12) . .
C25 C24 C27 121.0(12) . .
O2 C25 C24 118.6(10) . .
O2 C25 C20 121.1(9) . .
C20 C25 C24 120.0 . .
C21 C20 C19 115.7(10) . .
C25 C20 C19 124.3(9) . .
C25 C20 C21 120.0 . .
O5 C26 Cd1 64.9(10) . .
O5 C26 O6 124.9(17) . .
O5 C26 C22 122.5(16) . .
O6 C26 Cd1 60.1(9) . .
O6 C26 C22 112.5(16) . .
C22 C26 Cd1 172.6(13) . .
C24 C27 C29 100(2) . .
C28 C27 C24 115(3) . .
C28 C27 C29 106(3) . .
C28 C27 C30 121(3) . .
C30 C27 C24 106.1(19) . .
C30 C27 C29 106(3) . .
C27 C28 H28A 109.5 . .
C27 C28 H28B 109.5 . .
C27 C28 H28C 109.5 . .
H28A C28 H28B 109.5 . .
H28A C28 H28C 109.5 . .
H28B C28 H28C 109.5 . .
C27 C29 H29A 109.5 . .
C27 C29 H29B 109.5 . .
C27 C29 H29C 109.5 . .
H29A C29 H29B 109.5 . .
H29A C29 H29C 109.5 . .
H29B C29 H29C 109.5 . .
C27 C30 H30A 109.5 . .
C27 C30 H30B 109.5 . .
C27 C30 H30C 109.5 . .
H30A C30 H30B 109.5 . .
H30A C30 H30C 109.5 . .
H30B C30 H30C 109.5 . .
N3 C31 H31 105.7 . .
N3 C31 C32 103.2(15) . .
N3 C31 C36 116.2(17) . .
C32 C31 H31 105.7 . .
C36 C31 H31 105.7 . .
C36 C31 C32 119.1(19) . .
N4 C32 C31 111.6(17) . .
N4 C32 H32 107.5 . .
N4 C32 C33 114.7(17) . .
C31 C32 H32 107.5 . .
C31 C32 C33 107.8(15) . .
C33 C32 H32 107.5 . .
C32 C33 H33A 111.3 . .
C32 C33 H33B 111.3 . .
H33A C33 H33B 109.2 . .
C34 C33 C32 102.5(16) . .
C34 C33 H33A 111.3 . .
C34 C33 H33B 111.3 . .
C33 C34 H34A 109.2 . .
C33 C34 H34B 109.2 . .
C33 C34 C35 112(2) . .
H34A C34 H34B 107.9 . .
C35 C34 H34A 109.2 . .
C35 C34 H34B 109.2 . .
C34 C35 H35A 109.9 . .
C34 C35 H35B 109.9 . .
C34 C35 C36 109(2) . .
H35A C35 H35B 108.3 . .
C36 C35 H35A 109.9 . .
C36 C35 H35B 109.9 . .
C31 C36 C35 110.5(19) . .
C31 C36 H36A 109.5 . .
C31 C36 H36B 109.5 . .
C35 C36 H36A 109.5 . .
C35 C36 H36B 109.5 . .
H36A C36 H36B 108.1 . .
N4 C37 H37 117.0 . .
N4 C37 C38 126.1(16) . .
C38 C37 H37 117.0 . .
C41 C40 C39 120.0 . .
C41 C40 C44 120.0(13) . .
C39 C40 C44 120.0(13) . .
C40 C41 H41 120.0 . .
C40 C41 C42 120.0 . .
C42 C41 H41 120.0 . .
C41 C42 C43 120.0 . .
C41 C42 C45 117.6(11) . .
C43 C42 C45 122.2(12) . .
O7 C43 C42 117.6(10) . .
O7 C43 C38 121.2(10) . .
C42 C43 C38 120.0 . .
C43 C38 C37 122.7(11) . .
C43 C38 C39 120.0 . .
C39 C38 C37 117.0(11) . .
C40 C39 H39 120.0 . .
C38 C39 C40 120.0 . .
C38 C39 H39 120.0 . .
O9 C44 C40 122.0(18) . .
O10 C44 O9 117.7(19) . .
O10 C44 C40 120.3(19) . .
C42 C45 C46 105.9(18) . .
C42 C45 C48 114.9(17) . .
C47 C45 C42 112.0(19) . .
C47 C45 C46 109.7(19) . .
C47 C45 C48 109(2) . .
C48 C45 C46 106(2) . .
C45 C46 H46A 109.5 . .
C45 C46 H46B 109.5 . .
C45 C46 H46C 109.5 . .
H46A C46 H46B 109.5 . .
H46A C46 H46C 109.5 . .
H46B C46 H46C 109.5 . .
C45 C47 H47A 109.5 . .
C45 C47 H47B 109.5 . .
C45 C47 H47C 109.5 . .
H47A C47 H47B 109.5 . .
H47A C47 H47C 109.5 . .
H47B C47 H47C 109.5 . .
C45 C48 H48A 109.5 . .
C45 C48 H48B 109.5 . .
C45 C48 H48C 109.5 . .
H48A C48 H48B 109.5 . .
H48A C48 H48C 109.5 . .
H48B C48 H48C 109.5 . .
N3 C49 H49 118.1 . .
N3 C49 C50 123.9(16) . .
C50 C49 H49 118.1 . .
C54 C53 H53 120.0 . .
C54 C53 C52 120.0 . .
C52 C53 H53 120.0 . .
C53 C54 C57 116.9(12) . .
C55 C54 C53 120.0 . .
C55 C54 C57 122.1(12) . .
O8 C55 C54 120.0(11) . .
O8 C55 C50 119.2(11) . .
C54 C55 C50 120.0 . .
C55 C50 C49 126.0(11) . .
C51 C50 C49 114.0(11) . .
C51 C50 C55 120.0 . .
C50 C51 H51 120.0 . .
C50 C51 C52 120.0 . .
C52 C51 H51 120.0 . .
C53 C52 C56 119.3(11) . .
C51 C52 C53 120.0 . .
C51 C52 C56 120.1(11) . .
O11 C56 C52 120.6(16) . .
O12 C56 O11 120.3(18) . .
O12 C56 C52 119.1(17) . .
C58 C57 C54 106(2) . .
C58 C57 C59 107(2) . .
C58 C57 C60 107(2) . .
C59 C57 C54 117(2) . .
C60 C57 C54 112.1(18) . .
C60 C57 C59 107(2) . .
C57 C58 H58A 109.5 . .
C57 C58 H58B 109.5 . .
C57 C58 H58C 109.5 . .
H58A C58 H58B 109.5 . .
H58A C58 H58C 109.5 . .
H58B C58 H58C 109.5 . .
C57 C59 H59A 109.5 . .
C57 C59 H59B 109.5 . .
C57 C59 H59C 109.5 . .
H59A C59 H59B 109.5 . .
H59A C59 H59C 109.5 . .
H59B C59 H59C 109.5 . .
C57 C60 H60A 109.5 . .
C57 C60 H60B 109.5 . .
C57 C60 H60C 109.5 . .
H60A C60 H60B 109.5 . .
H60A C60 H60C 109.5 . .
H60B C60 H60C 109.5 . .
N5 C61 H61 107.2 . .
C62 C61 N5 106.1(15) . .
C62 C61 H61 107.2 . .
C62 C61 C66 113.8(17) . .
C66 C61 N5 115.1(15) . .
C66 C61 H61 107.2 . .
N6 C62 H62 107.1 . .
N6 C62 C63 114.8(15) . .
C61 C62 N6 108.5(14) . .
C61 C62 H62 107.1 . .
C61 C62 C63 111.7(16) . .
C63 C62 H62 107.1 . .
C62 C63 H63A 109.9 . .
C62 C63 H63B 109.9 . .
H63A C63 H63B 108.3 . .
C64 C63 C62 108.9(16) . .
C64 C63 H63A 109.9 . .
C64 C63 H63B 109.9 . .
C63 C64 H64A 108.9 . .
C63 C64 H64B 108.9 . .
H64A C64 H64B 107.7 . .
C65 C64 C63 114(2) . .
C65 C64 H64A 108.9 . .
C65 C64 H64B 108.9 . .
C64 C65 H65A 109.1 . .
C64 C65 H65B 109.1 . .
C64 C65 C66 112.4(18) . .
H65A C65 H65B 107.8 . .
C66 C65 H65A 109.1 . .
C66 C65 H65B 109.1 . .
C61 C66 C65 107.6(16) . .
C61 C66 H66A 110.2 . .
C61 C66 H66B 110.2 . .
C65 C66 H66A 110.2 . .
C65 C66 H66B 110.2 . .
H66A C66 H66B 108.5 . .
N6 C67 H67 116.7 . .
N6 C67 C68 126.6(15) . .
C68 C67 H67 116.7 . .
C71 C72 C73 120.0 . .
C71 C72 C75 116.1(11) . .
C73 C72 C75 123.9(11) . .
C72 C71 H71 120.0 . .
C72 C71 C70 120.0 . .
C70 C71 H71 120.0 . .
C71 C70 C74 121.3(11) . .
C69 C70 C71 120.0 . .
C69 C70 C74 118.1(11) . .
C70 C69 H69 120.0 . .
C68 C69 C70 120.0 . .
C68 C69 H69 120.0 . .
C69 C68 C67 114.9(10) . .
C69 C68 C73 120.0 . .
C73 C68 C67 125.1(10) . .
O13 C73 C72 116.5(9) . .
O13 C73 C68 123.5(9) . .
C68 C73 C72 120.0 . .
O15 C74 C70 120.8(17) . .
O16 C74 O15 124.0(19) . .
O16 C74 C70 115.1(18) . .
C76 C75 C72 114(2) . .
C76 C75 C77 100(2) . .
C76 C75 C78 115(2) . .
C77 C75 C72 108(2) . .
C78 C75 C72 115.2(18) . .
C78 C75 C77 102(3) . .
C75 C76 H76A 109.5 . .
C75 C76 H76B 109.5 . .
C75 C76 H76C 109.5 . .
H76A C76 H76B 109.5 . .
H76A C76 H76C 109.5 . .
H76B C76 H76C 109.5 . .
C75 C77 H77A 109.5 . .
C75 C77 H77B 109.5 . .
C75 C77 H77C 109.5 . .
H77A C77 H77B 109.5 . .
H77A C77 H77C 109.5 . .
H77B C77 H77C 109.5 . .
C75 C78 H78A 109.5 . .
C75 C78 H78B 109.5 . .
C75 C78 H78C 109.5 . .
H78A C78 H78B 109.5 . .
H78A C78 H78C 109.5 . .
H78B C78 H78C 109.5 . .
N5 C79 H79 115.6 . .
N5 C79 C80 128.8(16) . .
C80 C79 H79 115.6 . .
C82 C83 H83 120.0 . .
C82 C83 C84 120.0 . .
C84 C83 H83 120.0 . .
C83 C82 C81 120.0 . .
C83 C82 C87 119.5(11) . .
C81 C82 C87 120.1(11) . .
O14 C81 C82 119.5(9) . .
O14 C81 C80 120.3(9) . .
C80 C81 C82 120.0 . .
C79 C80 C81 126.1(11) . .
C79 C80 C85 113.9(11) . .
C81 C80 C85 120.0 . .
C80 C85 H85 120.0 . .
C84 C85 C80 120.0 . .
C84 C85 H85 120.0 . .
C83 C84 C86 117.7(11) . .
C85 C84 C83 120.0 . .
C85 C84 C86 121.9(11) . .
O17 C86 C84 121.8(16) . .
O18 C86 O17 114.5(16) . .
O18 C86 C84 123.5(17) . .
C82 C87 C89 107(2) . .
C82 C87 C90 112.7(18) . .
C88 C87 C82 118(3) . .
C88 C87 C89 112(2) . .
C88 C87 C90 111(2) . .
C90 C87 C89 94(2) . .
C87 C88 H88A 109.5 . .
C87 C88 H88B 109.5 . .
C87 C88 H88C 109.5 . .
H88A C88 H88B 109.5 . .
H88A C88 H88C 109.5 . .
H88B C88 H88C 109.5 . .
C87 C89 H89A 109.5 . .
C87 C89 H89B 109.5 . .
C87 C89 H89C 109.5 . .
H89A C89 H89B 109.5 . .
H89A C89 H89C 109.5 . .
H89B C89 H89C 109.5 . .
C87 C90 H90A 109.5 . .
C87 C90 H90B 109.5 . .
C87 C90 H90C 109.5 . .
H90A C90 H90B 109.5 . .
H90A C90 H90C 109.5 . .
H90B C90 H90C 109.5 . .
N7 C91 H91 107.4 . .
C92 C91 N7 107.1(16) . .
C92 C91 H91 107.4 . .
C96 C91 N7 112.8(16) . .
C96 C91 H91 107.4 . .
C96 C91 C92 114.2(18) . .
N8 C92 H92 107.3 . .
N8 C92 C93 118.7(16) . .
C91 C92 N8 109.6(17) . .
C91 C92 H92 107.3 . .
C91 C92 C93 106.2(17) . .
C93 C92 H92 107.3 . .
C92 C93 H93A 108.4 . .
C92 C93 H93B 108.4 . .
H93A C93 H93B 107.4 . .
C94 C93 C92 115.6(18) . .
C94 C93 H93A 108.4 . .
C94 C93 H93B 108.4 . .
C93 C94 H94A 109.1 . .
C93 C94 H94B 109.1 . .
C93 C94 C95 113(2) . .
H94A C94 H94B 107.8 . .
C95 C94 H94A 109.1 . .
C95 C94 H94B 109.1 . .
C94 C95 H95A 109.1 . .
C94 C95 H95B 109.1 . .
C94 C95 C96 112(2) . .
H95A C95 H95B 107.8 . .
C96 C95 H95A 109.1 . .
C96 C95 H95B 109.1 . .
C91 C96 C95 112.9(16) . .
C91 C96 H96A 109.0 . .
C91 C96 H96B 109.0 . .
C95 C96 H96A 109.0 . .
C95 C96 H96B 109.0 . .
H96A C96 H96B 107.8 . .
N8 C97 H97 117.4 . .
N8 C97 C98 125.2(16) . .
C98 C97 H97 117.4 . .
C99 C98 C97 115.7(12) . .
C99 C98 C103 120.0 . .
C103 C98 C97 124.3(11) . .
C98 C99 H99 120.0 . .
C98 C99 C100 120.0 . .
C100 C99 H99 120.0 . .
C99 C100 C101 120.0 . .
C99 C100 C104 120.0(12) . .
C101 C100 C104 120.0(12) . .
C100 C101 H101 120.0 . .
C102 C101 C100 120.0 . .
C102 C101 H101 120.0 . .
C101 C102 C105 115.1(12) . .
C103 C102 C101 120.0 . .
C103 C102 C105 124.6(12) . .
O19 C103 C98 123.9(10) . .
O19 C103 C102 115.8(10) . .
C102 C103 C98 120.0 . .
O21 C104 O22 120.8(19) . .
O21 C104 C100 118.9(18) . .
O22 C104 C100 120.4(18) . .
C106 C105 C102 108(2) . .
C106 C105 C107 115(2) . .
C106 C105 C108 107(2) . .
C107 C105 C102 100(2) . .
C107 C105 C108 109(2) . .
C108 C105 C102 117.0(18) . .
C105 C106 H10A 109.5 . .
C105 C106 H10B 109.5 . .
C105 C106 H10C 109.5 . .
H10A C106 H10B 109.5 . .
H10A C106 H10C 109.5 . .
H10B C106 H10C 109.5 . .
C105 C107 H10D 109.5 . .
C105 C107 H10E 109.5 . .
C105 C107 H10F 109.5 . .
H10D C107 H10E 109.5 . .
H10D C107 H10F 109.5 . .
H10E C107 H10F 109.5 . .
C105 C108 H10G 109.5 . .
C105 C108 H10H 109.5 . .
C105 C108 H10I 109.5 . .
H10G C108 H10H 109.5 . .
H10G C108 H10I 109.5 . .
H10H C108 H10I 109.5 . .
N7 C109 H109 117.9 . .
N7 C109 C110 124.2(17) . .
C110 C109 H109 117.9 . .
O20 C115 C114 118.1(11) . .
O20 C115 C110 121.4(11) . .
C114 C115 C110 120.0 . .
C115 C114 C117 120.5(13) . .
C113 C114 C115 120.0 . .
C113 C114 C117 119.4(13) . .
C114 C113 H113 120.0 . .
C114 C113 C112 120.0 . .
C112 C113 H113 120.0 . .
C113 C112 C111 120.0 . .
C113 C112 C116 120.3(12) . .
C111 C112 C116 119.6(12) . .
C112 C111 H111 120.0 . .
C110 C111 C112 120.0 . .
C110 C111 H111 120.0 . .
C115 C110 C109 126.3(12) . .
C111 C110 C109 113.2(12) . .
C111 C110 C115 120.0 . .
O23 C116 Cd1 56.6(10) . 13_445
O23 C116 O24 123(2) . .
O23 C116 C112 120.1(18) . .
O24 C116 Cd1 67.0(11) . 13_445
O24 C116 C112 116.8(18) . .
C112 C116 Cd1 167.4(14) . 13_445
C114 C117 C120 107(3) . .
C118 C117 C114 103(2) . .
C118 C117 C120 108(3) . .
C119 C117 C114 110(3) . .
C119 C117 C118 115(4) . .
C119 C117 C120 113(3) . .
C117 C118 H11A 109.5 . .
C117 C118 H11B 109.5 . .
C117 C118 H11C 109.5 . .
H11A C118 H11B 109.5 . .
H11A C118 H11C 109.5 . .
H11B C118 H11C 109.5 . .
C117 C119 H11D 109.5 . .
C117 C119 H11E 109.5 . .
C117 C119 H11F 109.5 . .
H11D C119 H11E 109.5 . .
H11D C119 H11F 109.5 . .
H11E C119 H11F 109.5 . .
C117 C120 H12A 109.5 . .
C117 C120 H12B 109.5 . .
C117 C120 H12C 109.5 . .
H12A C120 H12B 109.5 . .
H12A C120 H12C 109.5 . .
H12B C120 H12C 109.5 . .
O25 C121 Na1 62.3(15) . .
O25 C121 Na1 62.3(15) 7_565 .
O25 C121 O25 125(3) 7_565 .
O25 C121 C122 117.7(15) 7_565 .
O25 C121 C122 117.7(15) . .
C122 C121 Na1 180.0 . .
C121 C122 H12D 109.5 . .
C121 C122 H12E 109.5 . .
C121 C122 H12F 109.5 . .
H12D C122 H12E 109.5 . .
H12D C122 H12F 109.5 . .
H12E C122 H12F 109.5 . .
O26 C123 Na6 62.0(16) . .
O26 C123 Na6 62.0(16) 3_566 .
O26 C123 O26 124(3) . 3_566
O26 C123 C124 118.0(16) . .
O26 C123 C124 118.0(16) 3_566 .
C124 C123 Na6 180.0 . .
C123 C124 H12G 109.5 . .
C123 C124 H12H 109.5 . .
C123 C124 H12I 109.5 . .
H12G C124 H12H 109.5 . .
H12G C124 H12I 109.5 . .
H12H C124 H12I 109.5 . .
O28 C127 Na5 73.0(14) . .
O28 C127 O34 123(2) . .
O34 C127 Na5 53.9(12) . .
O35 C128 O33 122(3) . .

loop_
_geom_bond_atom_site_label_1
_geom_bond_atom_site_label_2
_geom_bond_distance
_geom_bond_site_symmetry_2
Cd1 Na1 3.789(3) .
Cd1 Na2 3.546(6) .
Cd1 Na3 3.655(8) .
Cd1 O5 2.437(11) .
Cd1 O6 2.332(10) .
Cd1 O11 2.220(11) .
Cd1 O12 2.592(12) .
Cd1 O15 2.230(11) .
Cd1 O23 2.320(13) 13
Cd1 O24 2.548(14) 13
Cd1 C26 2.691(18) .
Cd1 C116 2.76(2) 13
Cd2 Na4 3.672(7) .
Cd2 Na5 3.487(6) .
Cd2 Na6 3.797(3) .
Cd2 O3 2.280(11) 5_545
Cd2 O9 2.302(10) 9_455
Cd2 O10 2.544(12) 9_455
Cd2 O17 2.512(11) .
Cd2 O18 2.343(12) .
Cd2 O21 2.376(12) .
Cr1 O1 1.896(11) .
Cr1 O2 1.907(11) .
Cr1 O29 2.109(16) .
Cr1 O30 2.031(16) .
Cr1 N1 1.976(14) .
Cr1 N2 1.991(13) .
Cr2 O1W 1.943(14) .
Cr2 O2W 1.980(15) .
Cr2 O7 1.854(12) .
Cr2 O8 1.940(12) .
Cr2 N3 2.010(14) .
Cr2 N4 1.977(15) .
Cr3 O3W 1.980(14) .
Cr3 O13 1.936(12) .
Cr3 O14 1.903(11) .
Cr3 O28 2.029(13) 3_566
Cr3 N5 1.980(13) .
Cr3 N6 2.023(13) .
Cr4 O19 1.875(12) .
Cr4 O20 1.977(12) .
Cr4 O32 2.10(2) .
Cr4 O35 1.975(19) .
Cr4 N7 2.044(14) .
Cr4 N8 1.979(15) .
Na1 Cd1 3.789(3) 7_565
Na1 O5 2.333(13) 7_565
Na1 O5 2.333(13) .
Na1 O11 2.732(11) 7_565
Na1 O11 2.732(11) .
Na1 O25 2.473(15) .
Na1 O25 2.473(15) 7_565
Na1 C121 2.79(3) .
Na2 Na3 3.302(9) .
Na2 O5W 2.52(2) .
Na2 O6W 2.68(2) .
Na2 O12 2.242(13) .
Na2 O16 2.235(16) .
Na2 O23 3.014(15) 13
Na2 O27H 2.449(16) .
Na3 O12 2.524(15) .
Na3 O23 2.275(15) 13
Na3 O25 2.265(13) .
Na3 O27H 2.403(14) .
Na3 O31H 2.673(18) .
Na4 Na6 4.194(9) .
Na4 O7W 2.69(2) .
Na4 O9 2.331(14) 9_455
Na4 O22 2.471(14) .
Na4 O26 2.293(13) 3_566
Na4 O33 2.361(15) 3_566
Na5 O3 2.322(13) 5_545
Na5 O4W 2.51(2) .
Na5 O18 2.242(13) .
Na5 O28 2.692(15) .
Na5 O34 2.280(16) .
Na5 C127 2.79(3) .
Na6 Cd2 3.797(3) 3_566
Na6 Na4 4.194(9) 3_566
Na6 O17 2.272(14) .
Na6 O17 2.272(14) 3_566
Na6 O21 2.723(13) 3_566
Na6 O21 2.723(12) .
Na6 O26 2.414(15) 3_566
Na6 O26 2.414(15) .
Na6 C123 2.73(3) .
O1 C13 1.357(13) .
O2 C25 1.340(13) .
O3 Cd2 2.280(11) 5_554
O3 Na5 2.322(13) 5_554
O3 C18 1.253(19) .
O4 C18 1.226(18) .
O5 C26 1.20(2) .
O6 C26 1.298(19) .
O7 C43 1.389(15) .
O8 C55 1.306(13) .
O9 Cd2 2.301(10) 9_554
O9 Na4 2.331(14) 9_554
O9 C44 1.27(2) .
O10 Cd2 2.543(12) 9_554
O10 C44 1.25(2) .
O11 C56 1.244(18) .
O12 C56 1.227(18) .
O13 C73 1.338(13) .
O14 C81 1.331(12) .
O15 C74 1.32(2) .
O16 C74 1.269(19) .
O17 C86 1.319(19) .
O18 C86 1.272(18) .
O19 C103 1.366(14) .
O20 C115 1.275(13) .
O21 C104 1.27(2) .
O22 C104 1.290(19) .
O23 Cd1 2.320(12) 13_445
O23 Na2 3.014(15) 13_445
O23 Na3 2.274(15) 13_445
O23 C116 1.25(2) .
O24 Cd1 2.548(14) 13_445
O24 C116 1.27(2) .
O25 C121 1.267(17) .
O26 Na4 2.293(13) 3_566
O26 C123 1.223(18) .
O28 Cr3 2.029(13) 3_566
O28 C127 1.19(2) .
O29 C125 1.50(3) .
O30 C126 1.32(2) .
O32 C0AA 1.35(3) .
O33 Na4 2.361(15) 3_566
O33 C128 1.36(3) .
O34 C127 1.29(3) .
O35 C128 1.06(2) .
N1 C1 1.492(18) .
N1 C19 1.244(18) .
N2 C2 1.45(2) .
N2 C7 1.284(19) .
N3 C31 1.414(19) .
N3 C49 1.32(2) .
N4 C32 1.40(2) .
N4 C37 1.27(2) .
N5 C61 1.500(19) .
N5 C79 1.313(18) .
N6 C62 1.489(19) .
N6 C67 1.306(19) .
N7 C91 1.56(2) .
N7 C109 1.25(2) .
N8 C92 1.47(2) .
N8 C97 1.292(19) .
C1 H1 1.0000 .
C1 C2 1.47(2) .
C1 C6 1.53(2) .
C2 H2 1.0000 .
C2 C3 1.48(2) .
C3 H3A 0.9900 .
C3 H3B 0.9900 .
C3 C4 1.56(2) .
C4 H4A 0.9900 .
C4 H4B 0.9900 .
C4 C5 1.50(2) .
C5 H5A 0.9900 .
C5 H5B 0.9900 .
C5 C6 1.58(2) .
C6 H6A 0.9900 .
C6 H6B 0.9900 .
C7 H7 0.9500 .
C7 C8 1.442(19) .
C8 C9 1.3900 .
C8 C13 1.3900 .
C9 H9 0.9500 .
C9 C10 1.3900 .
C10 C11 1.3900 .
C10 C18 1.46(2) .
C11 H11 0.9500 .
C11 C12 1.3900 .
C12 C13 1.3900 .
C12 C14 1.54(2) .
C14 C15 1.54(3) .
C14 C16 1.50(4) .
C14 C17 1.56(4) .
C15 H15A 0.9800 .
C15 H15B 0.9800 .
C15 H15C 0.9800 .
C16 H16A 0.9800 .
C16 H16B 0.9800 .
C16 H16C 0.9800 .
C17 H17A 0.9800 .
C17 H17B 0.9800 .
C17 H17C 0.9800 .
C19 H19 0.9500 .
C19 C20 1.560(16) .
C21 H21 0.9500 .
C21 C22 1.3900 .
C21 C20 1.3900 .
C22 C23 1.3900 .
C22 C26 1.557(19) .
C23 H23 0.9500 .
C23 C24 1.3900 .
C24 C25 1.3900 .
C24 C27 1.62(3) .
C25 C20 1.3900 .
C27 C28 1.29(4) .
C27 C29 1.65(5) .
C27 C30 1.54(3) .
C28 H28A 0.9800 .
C28 H28B 0.9800 .
C28 H28C 0.9800 .
C29 H29A 0.9800 .
C29 H29B 0.9800 .
C29 H29C 0.9800 .
C30 H30A 0.9800 .
C30 H30B 0.9800 .
C30 H30C 0.9800 .
C31 H31 1.0000 .
C31 C32 1.52(2) .
C31 C36 1.42(2) .
C32 H32 1.0000 .
C32 C33 1.72(2) .
C33 H33A 0.9900 .
C33 H33B 0.9900 .
C33 C34 1.52(2) .
C34 H34A 0.9900 .
C34 H34B 0.9900 .
C34 C35 1.54(3) .
C35 H35A 0.9900 .
C35 H35B 0.9900 .
C35 C36 1.62(3) .
C36 H36A 0.9900 .
C36 H36B 0.9900 .
C37 H37 0.9500 .
C37 C38 1.477(19) .
C40 C41 1.3900 .
C40 C39 1.3900 .
C40 C44 1.45(2) .
C41 H41 0.9500 .
C41 C42 1.3900 .
C42 C43 1.3900 .
C42 C45 1.56(2) .
C43 C38 1.3900 .
C38 C39 1.3900 .
C39 H39 0.9500 .
C45 C46 1.63(3) .
C45 C47 1.53(3) .
C45 C48 1.59(2) .
C46 H46A 0.9800 .
C46 H46B 0.9800 .
C46 H46C 0.9800 .
C47 H47A 0.9800 .
C47 H47B 0.9800 .
C47 H47C 0.9800 .
C48 H48A 0.9800 .
C48 H48B 0.9800 .
C48 H48C 0.9800 .
C49 H49 0.9500 .
C49 C50 1.515(18) .
C53 H53 0.9500 .
C53 C54 1.3900 .
C53 C52 1.3900 .
C54 C55 1.3900 .
C54 C57 1.54(2) .
C55 C50 1.3900 .
C50 C51 1.3900 .
C51 H51 0.9500 .
C51 C52 1.3900 .
C52 C56 1.552(19) .
C57 C58 1.50(3) .
C57 C59 1.54(4) .
C57 C60 1.54(3) .
C58 H58A 0.9800 .
C58 H58B 0.9800 .
C58 H58C 0.9800 .
C59 H59A 0.9800 .
C59 H59B 0.9800 .
C59 H59C 0.9800 .
C60 H60A 0.9800 .
C60 H60B 0.9800 .
C60 H60C 0.9800 .
C61 H61 1.0000 .
C61 C62 1.47(2) .
C61 C66 1.49(2) .
C62 H62 1.0000 .
C62 C63 1.54(2) .
C63 H63A 0.9900 .
C63 H63B 0.9900 .
C63 C64 1.50(2) .
C64 H64A 0.9900 .
C64 H64B 0.9900 .
C64 C65 1.45(3) .
C65 H65A 0.9900 .
C65 H65B 0.9900 .
C65 C66 1.59(2) .
C66 H66A 0.9900 .
C66 H66B 0.9900 .
C67 H67 0.9500 .
C67 C68 1.443(18) .
C72 C71 1.3900 .
C72 C73 1.3900 .
C72 C75 1.58(2) .
C71 H71 0.9500 .
C71 C70 1.3900 .
C70 C69 1.3900 .
C70 C74 1.54(2) .
C69 H69 0.9500 .
C69 C68 1.3900 .
C68 C73 1.3900 .
C75 C76 1.47(3) .
C75 C77 1.49(4) .
C75 C78 1.48(3) .
C76 H76A 0.9800 .
C76 H76B 0.9800 .
C76 H76C 0.9800 .
C77 H77A 0.9800 .
C77 H77B 0.9800 .
C77 H77C 0.9800 .
C78 H78A 0.9800 .
C78 H78B 0.9800 .
C78 H78C 0.9800 .
C79 H79 0.9500 .
C79 C80 1.337(17) .
C83 H83 0.9500 .
C83 C82 1.3900 .
C83 C84 1.3900 .
C82 C81 1.3900 .
C82 C87 1.52(2) .
C81 C80 1.3900 .
C80 C85 1.3900 .
C85 H85 0.9500 .
C85 C84 1.3900 .
C84 C86 1.422(18) .
C87 C88 1.43(4) .
C87 C89 1.71(4) .
C87 C90 1.63(3) .
C88 H88A 0.9800 .
C88 H88B 0.9800 .
C88 H88C 0.9800 .
C89 H89A 0.9800 .
C89 H89B 0.9800 .
C89 H89C 0.9800 .
C90 H90A 0.9800 .
C90 H90B 0.9800 .
C90 H90C 0.9800 .
C91 H91 1.0000 .
C91 C92 1.45(3) .
C91 C96 1.40(2) .
C92 H92 1.0000 .
C92 C93 1.56(2) .
C93 H93A 0.9900 .
C93 H93B 0.9900 .
C93 C94 1.42(2) .
C94 H94A 0.9900 .
C94 H94B 0.9900 .
C94 C95 1.43(3) .
C95 H95A 0.9900 .
C95 H95B 0.9900 .
C95 C96 1.57(2) .
C96 H96A 0.9900 .
C96 H96B 0.9900 .
C97 H97 0.9500 .
C97 C98 1.413(17) .
C98 C99 1.3900 .
C98 C103 1.3900 .
C99 H99 0.9500 .
C99 C100 1.3900 .
C100 C101 1.3900 .
C100 C104 1.44(2) .
C101 H101 0.9500 .
C101 C102 1.3900 .
C102 C103 1.3900 .
C102 C105 1.59(2) .
C105 C106 1.54(4) .
C105 C107 1.56(4) .
C105 C108 1.58(3) .
C106 H10A 0.9800 .
C106 H10B 0.9800 .
C106 H10C 0.9800 .
C107 H10D 0.9800 .
C107 H10E 0.9800 .
C107 H10F 0.9800 .
C108 H10G 0.9800 .
C108 H10H 0.9800 .
C108 H10I 0.9800 .
C109 H109 0.9500 .
C109 C110 1.451(19) .
C115 C114 1.3900 .
C115 C110 1.3900 .
C114 C113 1.3900 .
C114 C117 1.62(3) .
C113 H113 0.9500 .
C113 C112 1.3900 .
C112 C111 1.3900 .
C112 C116 1.54(2) .
C111 H111 0.9500 .
C111 C110 1.3900 .
C116 Cd1 2.76(2) 13_445
C117 C118 1.52(3) .
C117 C119 1.41(5) .
C117 C120 1.65(5) .
C118 H11A 0.9800 .
C118 H11B 0.9800 .
C118 H11C 0.9800 .
C119 H11D 0.9800 .
C119 H11E 0.9800 .
C119 H11F 0.9800 .
C120 H12A 0.9800 .
C120 H12B 0.9800 .
C120 H12C 0.9800 .
C121 O25 1.267(17) 7_565
C121 C122 1.47(4) .
C122 H12D 0.9800 .
C122 H12E 0.9800 .
C122 H12F 0.9800 .
C123 O26 1.223(18) 3_566
C123 C124 1.52(4) .
C124 H12G 0.9800 .
C124 H12H 0.9800 .
C124 H12I 0.9800 .

loop_
_geom_torsion_atom_site_label_1
_geom_torsion_atom_site_label_2
_geom_torsion_atom_site_label_3
_geom_torsion_atom_site_label_4
_geom_torsion
_geom_torsion_site_symmetry_1
_geom_torsion_site_symmetry_4
Cd1 O5 C26 O6 1(2) . .
Cd1 O5 C26 C22 179.0(16) . .
Cd1 O6 C26 O5 -1(2) . .
Cd1 O6 C26 C22 -179.3(13) . .
Cd1 O11 C56 O12 3(2) . .
Cd1 O11 C56 C52 -176.1(12) . .
Cd1 O12 C56 O11 -2.7(17) . .
Cd1 O12 C56 C52 176.6(14) . .
Cd1 O15 C74 O16 -5(3) . .
Cd1 O15 C74 C70 172.0(14) . .
Cd1 O23 C116 O24 -10(2) 13_445 .
Cd1 O23 C116 C112 165.7(14) 13_445 .
Cd1 O24 C116 O23 9(2) 13_445 .
Cd1 O24 C116 C112 -166.7(15) 13_445 .
Cd2 O3 C18 O4 11(2) 5_554 .
Cd2 O3 C18 C10 -170.8(11) 5_554 .
Cd2 O9 C44 O10 9(2) 9_554 .
Cd2 O9 C44 C40 -169.8(13) 9_554 .
Cd2 O10 C44 O9 -7.8(17) 9_554 .
Cd2 O10 C44 C40 170.8(14) 9_554 .
Cd2 O17 C86 O18 6.2(17) . .
Cd2 O17 C86 C84 -179.1(15) . .
Cd2 O18 C86 O17 -6.8(18) . .
Cd2 O18 C86 C84 178.6(14) . .
Cd2 O21 C104 O22 -5(2) . .
Cd2 O21 C104 C100 175.9(13) . .
Cr1 O1 C13 C8 -9(2) . .
Cr1 O1 C13 C12 169.1(11) . .
Cr1 O2 C25 C24 173.5(9) . .
Cr1 O2 C25 C20 -12.7(19) . .
Cr1 N1 C1 C2 28.4(19) . .
Cr1 N1 C1 C6 164.5(15) . .
Cr1 N1 C19 C20 -9(3) . .
Cr1 N2 C2 C1 30(2) . .
Cr1 N2 C2 C3 165.1(15) . .
Cr1 N2 C7 C8 10(3) . .
Cr2 O7 C43 C42 173.7(9) . .
Cr2 O7 C43 C38 -18.7(19) . .
Cr2 O8 C55 C54 -178.6(10) . .
Cr2 O8 C55 C50 12(2) . .
Cr2 N3 C31 C32 32(2) . .
Cr2 N3 C31 C36 164.6(19) . .
Cr2 N3 C49 C50 -13(3) . .
Cr2 N4 C32 C31 41(2) . .
Cr2 N4 C32 C33 163.7(13) . .
Cr2 N4 C37 C38 4(3) . .
Cr3 O13 C73 C72 167.4(8) . .
Cr3 O13 C73 C68 -16.2(17) . .
Cr3 O14 C81 C82 165.6(8) . .
Cr3 O14 C81 C80 -19.9(16) . .
Cr3 O28 C127 Na5 163.8(15) 3_566 .
Cr3 O28 C127 O34 -175.6(15) 3_566 .
Cr3 N5 C61 C62 42.3(19) . .
Cr3 N5 C61 C66 169.1(15) . .
Cr3 N5 C79 C80 11(2) . .
Cr3 N6 C62 C61 32(2) . .
Cr3 N6 C62 C63 158.0(14) . .
Cr3 N6 C67 C68 4(3) . .
Cr4 O19 C103 C98 -4(2) . .
Cr4 O19 C103 C102 169.4(9) . .
Cr4 O20 C115 C114 166.9(10) . .
Cr4 O20 C115 C110 -21(2) . .
Cr4 O35 C128 O33 172.8(16) . .
Cr4 N7 C91 C92 34.0(19) . .
Cr4 N7 C91 C96 160.6(16) . .
Cr4 N7 C109 C110 3(3) . .
Cr4 N8 C92 C91 41(2) . .
Cr4 N8 C92 C93 163.4(16) . .
Cr4 N8 C97 C98 0(3) . .
Na1 O5 C26 Cd1 108.9(13) . .
Na1 O5 C26 O6 110(2) . .
Na1 O5 C26 C22 -72(2) . .
Na1 O11 C56 O12 106.9(16) . .
Na1 O11 C56 C52 -72.4(16) . .
Na1 O25 C121 O25 -0.004(3) . 7_565
Na1 O25 C121 C122 180.000(1) . .
Na2 O12 C56 O11 86(4) . .
Na2 O12 C56 C52 -95(3) . .
Na2 O16 C74 O15 -36(7) . .
Na2 O16 C74 C70 146(4) . .
Na2 O23 C116 Cd1 -84.0(7) 13_445 13_445
Na2 O23 C116 O24 -94(2) 13_445 .
Na2 O23 C116 C112 81.7(18) 13_445 .
Na3 O12 C56 O11 -91.6(18) . .
Na3 O12 C56 C52 87.7(16) . .
Na3 O23 C116 Cd1 178(4) 13_445 13_445
Na3 O23 C116 O24 168(2) 13_445 .
Na3 O23 C116 C112 -16(5) 13_445 .
Na3 O25 C121 Na1 158.3(17) . .
Na3 O25 C121 O25 158.3(17) . 7_565
Na3 O25 C121 C122 -21.7(17) . .
Na4 O9 C44 O10 -174.5(19) 9_554 .
Na4 O9 C44 C40 7(4) 9_554 .
Na4 O22 C104 O21 94(2) . .
Na4 O22 C104 C100 -86.6(17) . .
Na4 O26 C123 Na6 -161.6(19) 3_566 .
Na4 O26 C123 O26 -161.6(19) 3_566 3_566
Na4 O26 C123 C124 18.4(19) 3_566 .
Na4 O33 C128 O35 -85(4) 3_566 .
Na5 O3 C18 O4 147.1(16) 5_554 .
Na5 O3 C18 C10 -34(3) 5_554 .
Na5 O18 C86 O17 -179(100) . .
Na5 O18 C86 C84 7(5) . .
Na5 O28 C127 O34 21(2) . .
Na5 O34 C127 O28 -25(3) . .
Na6 O17 C86 O18 -106.4(18) . .
Na6 O17 C86 C84 68(2) . .
Na6 O21 C104 O22 -103.7(18) . .
Na6 O21 C104 C100 77.2(17) . .
Na6 O26 C123 O26 0.006(4) . 3_566
Na6 O26 C123 C124 180.000(3) . .
O1W Cr2 O7 C43 -73.7(15) . .
O2 Cr1 O1 C13 -167.6(17) . .
O2 C25 C20 C19 5.5(17) . .
O2 C25 C20 C21 -173.8(14) . .
O2W Cr2 O7 C43 102.9(15) . .
O7 C43 C38 C37 6.4(16) . .
O7 C43 C38 C39 -167.3(14) . .
O8 Cr2 O7 C43 -166.7(15) . .
O8 C55 C50 C49 -8.7(16) . .
O8 C55 C50 C51 169.7(15) . .
O14 C81 C80 C79 4.1(15) . .
O14 C81 C80 C85 -174.4(12) . .
O20 Cr4 O19 C103 -167.3(15) . .
O20 C115 C114 C113 172.3(17) . .
O20 C115 C114 C117 -3(3) . .
O20 C115 C110 C109 0(2) . .
O20 C115 C110 C111 -172.1(18) . .
O29 Cr1 O1 C13 -77.0(17) . .
O30 Cr1 O1 C13 98.8(17) . .
O32 Cr4 O19 C103 100.5(15) . .
O35 Cr4 O19 C103 -75.1(15) . .
N1 C1 C2 N2 -37(2) . .
N1 C1 C2 C3 -175.2(16) . .
N1 C1 C6 C5 -178.7(16) . .
N1 C19 C20 C21 -175.3(16) . .
N1 C19 C20 C25 5(3) . .
N2 Cr1 O1 C13 13.7(18) . .
N2 C2 C3 C4 175.5(18) . .
N2 C7 C8 C9 -179.3(18) . .
N2 C7 C8 C13 -1(3) . .
N3 C31 C32 N4 -47(2) . .
N3 C31 C32 C33 -173.9(16) . .
N3 C31 C36 C35 -176(2) . .
N3 C49 C50 C55 10(2) . .
N3 C49 C50 C51 -168.1(16) . .
N4 Cr2 O7 C43 18.0(16) . .
N4 C32 C33 C34 178(2) . .
N4 C37 C38 C43 0(3) . .
N4 C37 C38 C39 174.3(18) . .
N5 C61 C62 N6 -47(2) . .
N5 C61 C62 C63 -174.2(15) . .
N5 C61 C66 C65 -177.4(17) . .
N5 C79 C80 C81 0(2) . .
N5 C79 C80 C85 178.2(15) . .
N6 C62 C63 C64 -178.9(18) . .
N6 C67 C68 C69 -177.8(16) . .
N6 C67 C68 C73 0(3) . .
N7 C91 C92 N8 -48(2) . .
N7 C91 C92 C93 -177.6(15) . .
N7 C91 C96 C95 -178.1(18) . .
N7 C109 C110 C115 9(3) . .
N7 C109 C110 C111 -178.6(18) . .
N8 Cr4 O19 C103 10.2(15) . .
N8 C92 C93 C94 -179(2) . .
N8 C97 C98 C99 -171.4(16) . .
N8 C97 C98 C103 10(3) . .
C1 N1 C19 C20 -177.4(15) . .
C1 C2 C3 C4 -52(3) . .
C2 N2 C7 C8 -170.9(19) . .
C2 C1 C6 C5 -46(3) . .
C2 C3 C4 C5 55(3) . .
C3 C4 C5 C6 -53(3) . .
C4 C5 C6 C1 48(3) . .
C6 C1 C2 N2 -172.9(16) . .
C6 C1 C2 C3 49(3) . .
C7 N2 C2 C1 -149.3(19) . .
C7 N2 C2 C3 -14(3) . .
C7 C8 C9 C10 178.8(16) . .
C7 C8 C13 O1 -0.4(18) . .
C7 C8 C13 C12 -178.8(17) . .
C8 C9 C10 C11 0.0 . .
C8 C9 C10 C18 -178.1(15) . .
C9 C8 C13 O1 178.4(17) . .
C9 C8 C13 C12 0.0 . .
C9 C10 C11 C12 0.0 . .
C9 C10 C18 O3 5(2) . .
C9 C10 C18 O4 -176.7(15) . .
C10 C11 C12 C13 0.0 . .
C10 C11 C12 C14 166(2) . .
C11 C10 C18 O3 -173.2(12) . .
C11 C10 C18 O4 5(2) . .
C11 C12 C13 O1 -178.4(17) . .
C11 C12 C13 C8 0.0 . .
C11 C12 C14 C15 1(4) . .
C11 C12 C14 C16 -122(2) . .
C11 C12 C14 C17 115.2(19) . .
C13 C8 C9 C10 0.0 . .
C13 C12 C14 C15 168(2) . .
C13 C12 C14 C16 45(3) . .
C13 C12 C14 C17 -78(3) . .
C14 C12 C13 O1 15(2) . .
C14 C12 C13 C8 -167(2) . .
C18 C10 C11 C12 178.2(13) . .
C19 N1 C1 C2 -161.5(19) . .
C19 N1 C1 C6 -25(3) . .
C21 C22 C23 C24 0.0 . .
C21 C22 C26 O5 5(2) . .
C21 C22 C26 O6 -176.6(12) . .
C22 C21 C20 C19 -179.3(13) . .
C22 C21 C20 C25 0.0 . .
C22 C23 C24 C25 0.0 . .
C22 C23 C24 C27 176(2) . .
C23 C22 C26 O5 -170.9(16) . .
C23 C22 C26 O6 7(2) . .
C23 C24 C25 O2 173.9(13) . .
C23 C24 C25 C20 0.0 . .
C23 C24 C27 C28 -128(2) . .
C23 C24 C27 C29 119.1(16) . .
C23 C24 C27 C30 9(3) . .
C24 C25 C20 C19 179.3(14) . .
C24 C25 C20 C21 0.0 . .
C25 C24 C27 C28 47(4) . .
C25 C24 C27 C29 -65(3) . .
C25 C24 C27 C30 -175.3(19) . .
C20 C21 C22 C23 0.0 . .
C20 C21 C22 C26 -176.2(13) . .
C26 C22 C23 C24 175.9(14) . .
C27 C24 C25 O2 -2(2) . .
C27 C24 C25 C20 -176(2) . .
C31 N3 C49 C50 -175.2(16) . .
C31 C32 C33 C34 -57(2) . .
C32 N4 C37 C38 -169(2) . .
C32 C31 C36 C35 -52(3) . .
C32 C33 C34 C35 66(3) . .
C33 C34 C35 C36 -65(3) . .
C34 C35 C36 C31 52(3) . .
C36 C31 C32 N4 -178(2) . .
C36 C31 C32 C33 56(3) . .
C37 N4 C32 C31 -145(2) . .
C37 N4 C32 C33 -22(3) . .
C37 C38 C39 C40 -174.1(15) . .
C40 C41 C42 C43 0.0 . .
C40 C41 C42 C45 175.4(16) . .
C41 C40 C39 C38 0.0 . .
C41 C40 C44 O9 165.9(13) . .
C41 C40 C44 O10 -13(2) . .
C41 C42 C43 O7 167.7(14) . .
C41 C42 C43 C38 0.0 . .
C41 C42 C45 C46 123.0(14) . .
C41 C42 C45 C47 -117.5(17) . .
C41 C42 C45 C48 7(3) . .
C42 C43 C38 C37 173.7(16) . .
C42 C43 C38 C39 0.0 . .
C43 C42 C45 C46 -62(2) . .
C43 C42 C45 C47 58(2) . .
C43 C42 C45 C48 -177.7(18) . .
C43 C38 C39 C40 0.0 . .
C39 C40 C41 C42 0.0 . .
C39 C40 C44 O9 -11(2) . .
C39 C40 C44 O10 170.4(14) . .
C44 C40 C41 C42 -177.0(13) . .
C44 C40 C39 C38 177.0(13) . .
C45 C42 C43 O7 -7.5(18) . .
C45 C42 C43 C38 -175.2(17) . .
C49 N3 C31 C32 -163.6(19) . .
C49 N3 C31 C36 -31(3) . .
C49 C50 C51 C52 178.6(13) . .
C53 C54 C55 O8 -169.6(15) . .
C53 C54 C55 C50 0.0 . .
C53 C54 C57 C58 -126.4(16) . .
C53 C54 C57 C59 114(2) . .
C53 C54 C57 C60 -10(3) . .
C53 C52 C56 O11 175.9(13) . .
C53 C52 C56 O12 -3(2) . .
C54 C53 C52 C51 0.0 . .
C54 C53 C52 C56 -171.5(13) . .
C54 C55 C50 C49 -178.5(14) . .
C54 C55 C50 C51 0.0 . .
C55 C54 C57 C58 65(2) . .
C55 C54 C57 C59 -55(3) . .
C55 C54 C57 C60 -178.5(17) . .
C55 C50 C51 C52 0.0 . .
C50 C51 C52 C53 0.0 . .
C50 C51 C52 C56 171.4(13) . .
C51 C52 C56 O11 4(2) . .
C51 C52 C56 O12 -174.9(13) . .
C52 C53 C54 C55 0.0 . .
C52 C53 C54 C57 -168.9(18) . .
C57 C54 C55 O8 -1(2) . .
C57 C54 C55 C50 168.4(19) . .
C61 N5 C79 C80 -167.0(17) . .
C61 C62 C63 C64 -55(3) . .
C62 N6 C67 C68 -177.0(17) . .
C62 C61 C66 C65 -55(2) . .
C62 C63 C64 C65 55(3) . .
C63 C64 C65 C66 -56(3) . .
C64 C65 C66 C61 53(3) . .
C66 C61 C62 N6 -174.2(16) . .
C66 C61 C62 C63 58(2) . .
C67 N6 C62 C61 -146.7(19) . .
C67 N6 C62 C63 -21(3) . .
C67 C68 C73 O13 6.1(16) . .
C67 C68 C73 C72 -177.6(15) . .
C72 C71 C70 C69 0.0 . .
C72 C71 C70 C74 -171.4(14) . .
C71 C72 C73 O13 176.6(12) . .
C71 C72 C73 C68 0.0 . .
C71 C72 C75 C76 129.9(19) . .
C71 C72 C75 C77 -120.1(18) . .
C71 C72 C75 C78 -7(3) . .
C71 C70 C69 C68 0.0 . .
C71 C70 C74 O15 177.2(14) . .
C71 C70 C74 O16 -5(3) . .
C70 C69 C68 C67 177.8(13) . .
C70 C69 C68 C73 0.0 . .
C69 C70 C74 O15 6(2) . .
C69 C70 C74 O16 -176.8(16) . .
C69 C68 C73 O13 -176.3(13) . .
C69 C68 C73 C72 0.0 . .
C73 C72 C71 C70 0.0 . .
C73 C72 C75 C76 -52(3) . .
C73 C72 C75 C77 58(3) . .
C73 C72 C75 C78 171(2) . .
C74 C70 C69 C68 171.7(14) . .
C75 C72 C71 C70 178.4(17) . .
C75 C72 C73 O13 -2(2) . .
C75 C72 C73 C68 -178.3(19) . .
C79 N5 C61 C62 -139.5(17) . .
C79 N5 C61 C66 -13(3) . .
C79 C80 C85 C84 -178.7(12) . .
C83 C82 C81 O14 174.5(12) . .
C83 C82 C81 C80 0.0 . .
C83 C82 C87 C88 -116(2) . .
C83 C82 C87 C89 116.8(13) . .
C83 C82 C87 C90 15(3) . .
C83 C84 C86 O17 175.2(13) . .
C83 C84 C86 O18 -11(2) . .
C82 C83 C84 C85 0.0 . .
C82 C83 C84 C86 -173.7(13) . .
C82 C81 C80 C79 178.6(14) . .
C82 C81 C80 C85 0.0 . .
C81 C82 C87 C88 57(3) . .
C81 C82 C87 C89 -70(2) . .
C81 C82 C87 C90 -171.8(17) . .
C81 C80 C85 C84 0.0 . .
C80 C85 C84 C83 0.0 . .
C80 C85 C84 C86 173.4(13) . .
C85 C84 C86 O17 2(2) . .
C85 C84 C86 O18 175.9(14) . .
C84 C83 C82 C81 0.0 . .
C84 C83 C82 C87 173.3(19) . .
C87 C82 C81 O14 1.2(19) . .
C87 C82 C81 C80 -173.3(19) . .
C91 N7 C109 C110 179.7(18) . .
C91 C92 C93 C94 -55(3) . .
C92 N8 C97 C98 -171.7(18) . .
C92 C91 C96 C95 -55(3) . .
C92 C93 C94 C95 52(3) . .
C93 C94 C95 C96 -45(3) . .
C94 C95 C96 C91 48(3) . .
C96 C91 C92 N8 -174.0(17) . .
C96 C91 C92 C93 57(2) . .
C97 N8 C92 C91 -146(2) . .
C97 N8 C92 C93 -24(3) . .
C97 C98 C99 C100 -178.8(13) . .
C97 C98 C103 O19 -7.8(18) . .
C97 C98 C103 C102 178.7(15) . .
C98 C99 C100 C101 0.0 . .
C98 C99 C100 C104 -179.4(13) . .
C99 C98 C103 O19 173.5(15) . .
C99 C98 C103 C102 0.0 . .
C99 C100 C101 C102 0.0 . .
C99 C100 C104 O21 3(2) . .
C99 C100 C104 O22 -175.9(13) . .
C100 C101 C102 C103 0.0 . .
C100 C101 C102 C105 -173.2(19) . .
C101 C100 C104 O21 -176.2(14) . .
C101 C100 C104 O22 5(2) . .
C101 C102 C103 O19 -174.0(14) . .
C101 C102 C103 C98 0.0 . .
C101 C102 C105 C106 117.9(18) . .
C101 C102 C105 C107 -121.1(16) . .
C101 C102 C105 C108 -3(3) . .
C103 C98 C99 C100 0.0 . .
C103 C102 C105 C106 -55(3) . .
C103 C102 C105 C107 66(2) . .
C103 C102 C105 C108 -175.6(18) . .
C104 C100 C101 C102 179.4(14) . .
C105 C102 C103 O19 -1(2) . .
C105 C102 C103 C98 173(2) . .
C109 N7 C91 C92 -143(2) . .
C109 N7 C91 C96 -16(3) . .
C115 C114 C113 C112 0.0 . .
C115 C114 C117 C118 -175(2) . .
C115 C114 C117 C119 62(4) . .
C115 C114 C117 C120 -62(3) . .
C114 C115 C110 C109 171.8(18) . .
C114 C115 C110 C111 0.0 . .
C114 C113 C112 C111 0.0 . .
C114 C113 C112 C116 -178.4(15) . .
C113 C114 C117 C118 9(4) . .
C113 C114 C117 C119 -114(3) . .
C113 C114 C117 C120 122(2) . .
C113 C112 C111 C110 0.0 . .
C113 C112 C116 Cd1 -97(6) . 13_445
C113 C112 C116 O23 -168.2(15) . .
C113 C112 C116 O24 7(2) . .
C112 C111 C110 C109 -172.8(15) . .
C112 C111 C110 C115 0.0 . .
C111 C112 C116 Cd1 85(6) . 13_445
C111 C112 C116 O23 13(2) . .
C111 C112 C116 O24 -170.9(15) . .
C110 C115 C114 C113 0.0 . .
C110 C115 C114 C117 -176(2) . .
C116 C112 C111 C110 178.4(15) . .
C117 C114 C113 C112 176(2) . .

loop_
_twin_individual_id
_twin_individual_mass_fraction_refined
1 0.723(13)
2 0.277(13)
